data_7236753
loop_
_publ_author_name
'Cai, Minghan'
'Song, Xiaozeng'
'Zhang, Dongdong'
'Qiao, Juan'
'Duan, Lian'

_publ_section_title
;
 \p--\p stacking: a strategy to improve the electron mobilities of bipolar
 hosts for TADF and phosphorescent devices with low efficiency roll-off
;
_journal_issue 13
_journal_name_full 'Journal of Materials Chemistry C'
_journal_page_first 3372
_journal_paper_doi 10.1039/C7TC00733G
_journal_volume 5
_journal_year 2017
_chemical_formula_moiety '1(C36 H23 N)'
_chemical_formula_sum 'C36 H23 N'
_chemical_formula_weight 469.55
_space_group_crystal_system triclinic
_space_group_IT_number 2
_space_group_name_Hall '-P 1'
_space_group_name_H-M_alt 'P -1'
_atom_sites_solution_hydrogens geom
_atom_sites_solution_primary direct
_atom_sites_solution_secondary difmap
_audit_creation_date 2015-10-29
_audit_creation_method
;
  Olex2 1.1
  (compiled 2011.02.15 svn.r1672, GUI svn.r3494)
;
_audit_update_record
;
2016-12-28 deposited with the CCDC.
2017-03-07 downloaded from the CCDC.
;
_cell_angle_alpha 101.316(3)
_cell_angle_beta 100.085(3)
_cell_angle_gamma 97.853(3)
_cell_formula_units_Z 8
_cell_length_a 9.7759(4)
_cell_length_b 17.9916(7)
_cell_length_c 27.8822(11)
_cell_measurement_reflns_used 4609
_cell_measurement_temperature 103.2
_cell_measurement_theta_max 29.5538
_cell_measurement_theta_min 3.0022
_cell_volume 4659.5(3)
_computing_cell_refinement
;
CrysAlisPro, Agilent Technologies,
Version 1.171.35.11 (release 16-05-2011 CrysAlis171 .NET)
(compiled May 16 2011,17:55:39)
;
_computing_data_collection
;
CrysAlisPro, Agilent Technologies,
Version 1.171.35.11 (release 16-05-2011 CrysAlis171 .NET)
(compiled May 16 2011,17:55:39)
;
_computing_data_reduction
;
CrysAlisPro, Agilent Technologies,
Version 1.171.35.11 (release 16-05-2011 CrysAlis171 .NET)
(compiled May 16 2011,17:55:39)
;
_computing_molecular_graphics
;
O. V. Dolomanov, L. J. Bourhis, R. J. Gildea, J. A. K. Howard and H. Puschmann,
OLEX2: a complete structure solution, refinement and analysis program.
J. Appl. Cryst. (2009). 42, 339-341.
;
_computing_publication_material
;
O. V. Dolomanov, L. J. Bourhis, R. J. Gildea, J. A. K. Howard and H. Puschmann,
OLEX2: a complete structure solution, refinement and analysis program.
J. Appl. Cryst. (2009). 42, 339-341.
;
_computing_structure_refinement 'SHELXL-97 (Sheldrick, 1997)'
_computing_structure_solution 'A short history of SHELX (Sheldrick, 2007)/Bruker'
_diffrn_ambient_temperature 103.2
_diffrn_detector_area_resol_mean 16.0971
_diffrn_measured_fraction_theta_full 0.998
_diffrn_measured_fraction_theta_max 0.998
_diffrn_measurement_details
;
#__ type_ start__ end____ width___ exp.time_
  1 omega  -75.00  -37.00   1.0000   10.0000
omega____ theta____ kappa____ phi______ frames
    -      -13.2918  -37.0000 -150.0000 38

#__ type_ start__ end____ width___ exp.time_
  2 omega  -24.00   10.00   1.0000   10.0000
omega____ theta____ kappa____ phi______ frames
    -      -13.2918  -85.0000   52.0000 34

#__ type_ start__ end____ width___ exp.time_
  3 omega  -25.00    1.00   1.0000   10.0000
omega____ theta____ kappa____ phi______ frames
    -      -13.2918   85.0000   -8.0000 26

#__ type_ start__ end____ width___ exp.time_
  4 omega  -24.00   15.00   1.0000   10.0000
omega____ theta____ kappa____ phi______ frames
    -      -13.2918  -85.0000 -171.0000 39

#__ type_ start__ end____ width___ exp.time_
  5 omega  -16.00   22.00   1.0000   10.0000
omega____ theta____ kappa____ phi______ frames
    -      -13.2918   37.0000    0.0000 38

#__ type_ start__ end____ width___ exp.time_
  6 omega   -1.00   88.00   1.0000   10.0000
omega____ theta____ kappa____ phi______ frames
    -       18.6043   37.0000 -150.0000 89

#__ type_ start__ end____ width___ exp.time_
  7 omega  -45.00  -18.00   1.0000   10.0000
omega____ theta____ kappa____ phi______ frames
    -       18.6043  -37.0000 -120.0000 27

#__ type_ start__ end____ width___ exp.time_
  8 omega   20.00   87.00   1.0000   10.0000
omega____ theta____ kappa____ phi______ frames
    -       18.6043   37.0000   90.0000 67

#__ type_ start__ end____ width___ exp.time_
  9 omega  -49.00    2.00   1.0000   10.0000
omega____ theta____ kappa____ phi______ frames
    -       18.6043  -37.0000  -90.0000 51

#__ type_ start__ end____ width___ exp.time_
 10 omega  -30.00   45.00   1.0000   10.0000
omega____ theta____ kappa____ phi______ frames
    -       18.6043  -77.0000  -30.0000 75

#__ type_ start__ end____ width___ exp.time_
 11 omega   43.00   70.00   1.0000   10.0000
omega____ theta____ kappa____ phi______ frames
    -       18.6043   37.0000 -120.0000 27
;
_diffrn_measurement_device_type 'Xcalibur, Eos, Gemini'
_diffrn_measurement_method '\w scans'
_diffrn_orient_matrix_UB_11 0.0528165000
_diffrn_orient_matrix_UB_12 0.0213418000
_diffrn_orient_matrix_UB_13 -0.0088793000
_diffrn_orient_matrix_UB_21 -0.0115663000
_diffrn_orient_matrix_UB_22 -0.0298439000
_diffrn_orient_matrix_UB_23 -0.0218490000
_diffrn_orient_matrix_UB_31 -0.0518037000
_diffrn_orient_matrix_UB_32 0.0179656000
_diffrn_orient_matrix_UB_33 -0.0121392000
_diffrn_radiation_monochromator graphite
_diffrn_radiation_type 'Mo K\a'
_diffrn_radiation_wavelength 0.7107
_diffrn_reflns_av_R_equivalents 0.0574
_diffrn_reflns_av_unetI/netI 0.0924
_diffrn_reflns_limit_h_max 12
_diffrn_reflns_limit_h_min -11
_diffrn_reflns_limit_k_max 22
_diffrn_reflns_limit_k_min -18
_diffrn_reflns_limit_l_max 34
_diffrn_reflns_limit_l_min -33
_diffrn_reflns_number 46977
_diffrn_reflns_theta_full 26.00
_diffrn_reflns_theta_max 26.00
_diffrn_reflns_theta_min 3.01
_diffrn_source 'Enhance (Mo) X-ray Source'
_exptl_absorpt_coefficient_mu 0.077
_exptl_absorpt_correction_T_max 1.00000
_exptl_absorpt_correction_T_min 0.99118
_exptl_absorpt_correction_type multi-scan
_exptl_absorpt_process_details
;
CrysAlisPro, Agilent Technologies,
Version 1.171.35.11 (release 16-05-2011 CrysAlis171 .NET)
(compiled May 16 2011,17:55:39)
Empirical absorption correction using spherical harmonics,
 implemented in SCALE3 ABSPACK scaling algorithm.
;
_exptl_crystal_density_diffrn 1.339
_exptl_crystal_density_method 'not measured'
_exptl_crystal_F_000 1968
_exptl_crystal_size_max 0.45
_exptl_crystal_size_mid 0.30
_exptl_crystal_size_min 0.28
_refine_diff_density_max 0.215
_refine_diff_density_min -0.226
_refine_diff_density_rms 0.049
_refine_ls_extinction_method none
_refine_ls_goodness_of_fit_ref 1.035
_refine_ls_hydrogen_treatment mixed
_refine_ls_matrix_type full
_refine_ls_number_parameters 1478
_refine_ls_number_reflns 18261
_refine_ls_number_restraints 192
_refine_ls_restrained_S_all 1.030
_refine_ls_R_factor_all 0.1418
_refine_ls_R_factor_gt 0.0695
_refine_ls_shift/su_max 0.018
_refine_ls_shift/su_mean 0.002
_refine_ls_structure_factor_coef Fsqd
_refine_ls_weighting_details 'calc w=1/[\s^2^(Fo^2^)+(0.0432P)^2^+0.2514P] where P=(Fo^2^+2Fc^2^)/3'
_refine_ls_weighting_scheme calc
_refine_ls_wR_factor_gt 0.1275
_refine_ls_wR_factor_ref 0.1604
_reflns_number_gt 9491
_reflns_number_total 18261
_reflns_threshold_expression >2sigma(I)
_cod_data_source_file c7tc00733g2.cif
_cod_data_source_block exp_3563
_cod_database_code 7236753
_reflns_odcompleteness_completeness 99.81
_reflns_odcompleteness_iscentric 1
_reflns_odcompleteness_theta 26.32

loop_
_space_group_symop_id
_space_group_symop_operation_xyz
1 'x, y, z'
2 '-x, -y, -z'

loop_
_atom_site_label
_atom_site_type_symbol
_atom_site_fract_x
_atom_site_fract_y
_atom_site_fract_z
_atom_site_U_iso_or_equiv
_atom_site_adp_type
_atom_site_occupancy
_atom_site_symmetry_multiplicity
_atom_site_calc_flag
_atom_site_refinement_flags
_atom_site_disorder_assembly
_atom_site_disorder_group
N1 N -0.5268(2) 0.11716(12) 0.36245(8) 0.0203(5) Uani 1 1 d . A .
C34 C -0.4781(3) 0.24867(16) 0.35058(11) 0.0181(7) Uani 0.8515(12) 1 d P A 1
H34 H -0.4596 0.2676 0.3850 0.022 Uiso 0.8515(12) 1 calc PR A 1
C17 C -0.3841(2) 0.36043(14) 0.16238(9) 0.0183(6) Uani 1 1 d . . .
C22 C -0.2275(3) 0.37274(15) 0.04908(10) 0.0245(6) Uani 1 1 d . . .
H22 H -0.2232 0.4042 0.0264 0.029 Uiso 1 1 calc R . .
C23 C -0.3017(3) 0.39075(15) 0.08750(10) 0.0222(6) Uani 1 1 d . . .
C18 C -0.3089(2) 0.34252(15) 0.12144(10) 0.0203(6) Uani 1 1 d . . .
C35 C -0.5408(3) 0.14239(17) 0.27915(11) 0.0206(7) Uani 0.8515(12) 1 d P A 1
H35 H -0.5684 0.0899 0.2652 0.025 Uiso 0.8515(12) 1 calc PR A 1
C24 C -0.3685(3) 0.45930(15) 0.09356(10) 0.0219(6) Uani 1 1 d . . .
C30 C -0.4417(2) 0.42826(14) 0.16942(9) 0.0184(6) Uani 1 1 d . . .
C21 C -0.1612(3) 0.30991(15) 0.04411(10) 0.0257(7) Uani 1 1 d . . .
H21 H -0.1126 0.2994 0.0184 0.031 Uiso 1 1 calc R . .
C29 C -0.4332(3) 0.47931(15) 0.13451(10) 0.0210(6) Uani 1 1 d . . .
C16 C -0.4021(2) 0.31034(15) 0.19470(10) 0.0215(6) Uani 1 1 d . . .
H16A H -0.3663 0.2648 0.1895 0.026 Uiso 1 1 calc R . .
C32 C -0.5236(2) 0.39563(15) 0.24138(10) 0.0221(6) Uani 1 1 d . . .
H32 H -0.5678 0.4085 0.2680 0.026 Uiso 1 1 calc R . .
C20 C -0.1671(3) 0.26224(15) 0.07748(10) 0.0244(6) Uani 1 1 d . . .
H20 H -0.1228 0.2195 0.0742 0.029 Uiso 1 1 calc R . .
C13 C -0.5148(2) 0.16896(15) 0.33059(10) 0.0190(6) Uani 1 1 d U . .
C36 C -0.5260(3) 0.19345(18) 0.24813(11) 0.0206(7) Uani 0.8515(12) 1 d P A 1
H36 H -0.5422 0.1744 0.2137 0.025 Uiso 0.8515(12) 1 calc PR A 1
C33 C -0.4693(3) 0.29893(17) 0.31938(11) 0.0190(7) Uani 0.8515(12) 1 d P A 1
H33 H -0.4509 0.3517 0.3329 0.023 Uiso 0.8515(12) 1 calc PR A 1
C28 C -0.4928(3) 0.54644(15) 0.13983(10) 0.0260(7) Uani 1 1 d . . .
H28 H -0.5342 0.5603 0.1671 0.031 Uiso 1 1 calc R . .
C14 C -0.4876(2) 0.27203(15) 0.26730(10) 0.0197(6) Uani 1 1 d U . .
C19 C -0.2390(2) 0.27853(15) 0.11569(10) 0.0222(6) Uani 1 1 d . . .
H19 H -0.2415 0.2466 0.1381 0.027 Uiso 1 1 calc R . .
C1 C -0.5914(2) 0.12669(15) 0.40403(9) 0.0200(6) Uani 1 1 d . . .
C12 C -0.4746(3) 0.04808(14) 0.35868(10) 0.0209(6) Uani 1 1 d . . .
C31 C -0.5103(3) 0.44430(15) 0.20983(10) 0.0221(6) Uani 1 1 d . . .
H31 H -0.5476 0.4894 0.2152 0.027 Uiso 1 1 calc R . .
C25 C -0.3704(3) 0.50711(16) 0.05911(11) 0.0304(7) Uani 1 1 d . . .
H25 H -0.3294 0.4943 0.0316 0.036 Uiso 1 1 calc R . .
C15 C -0.4709(2) 0.32611(15) 0.23392(10) 0.0201(6) Uani 1 1 d . A .
C3 C -0.7171(3) 0.17933(17) 0.46430(10) 0.0285(7) Uani 1 1 d . . .
H3 H -0.7635 0.2178 0.4775 0.034 Uiso 1 1 calc R A .
C2 C -0.6595(3) 0.18576(16) 0.42328(10) 0.0246(6) Uani 1 1 d . A .
H2 H -0.6656 0.2280 0.4089 0.029 Uiso 1 1 calc R . .
C7 C -0.5089(3) 0.01275(15) 0.39656(10) 0.0223(6) Uani 1 1 d . A .
C11 C -0.3947(3) 0.01635(16) 0.32570(10) 0.0277(7) Uani 1 1 d . A .
H11I H -0.3713 0.0404 0.3009 0.033 Uiso 1 1 calc R . .
C9 C -0.3882(3) -0.08851(17) 0.36827(11) 0.0374(8) Uani 1 1 d . A .
H9 H -0.3588 -0.1348 0.3709 0.045 Uiso 1 1 calc R . .
C6 C -0.5834(3) 0.06254(15) 0.42541(10) 0.0210(6) Uani 1 1 d . A .
C27 C -0.4914(3) 0.59211(16) 0.10566(11) 0.0314(7) Uani 1 1 d . . .
H27 H -0.5312 0.6364 0.1100 0.038 Uiso 1 1 calc R . .
C10 C -0.3516(3) -0.05202(17) 0.33124(11) 0.0342(8) Uani 1 1 d . . .
H10G H -0.2973 -0.0741 0.3100 0.041 Uiso 1 1 calc R A .
C4 C -0.7080(3) 0.11703(17) 0.48666(10) 0.0307(7) Uani 1 1 d . A .
H4 H -0.7461 0.1152 0.5148 0.037 Uiso 1 1 calc R . .
C5 C -0.6429(3) 0.05780(16) 0.46738(10) 0.0273(7) Uani 1 1 d . . .
H5 H -0.6385 0.0156 0.4819 0.033 Uiso 1 1 calc R A .
C26 C -0.4306(3) 0.57203(17) 0.06478(11) 0.0329(7) Uani 1 1 d . . .
H26 H -0.4306 0.6023 0.0413 0.039 Uiso 1 1 calc R . .
C8 C -0.4668(3) -0.05734(15) 0.40081(11) 0.0309(7) Uani 1 1 d . . .
H8 H -0.4915 -0.0823 0.4251 0.037 Uiso 1 1 calc R A .
N4 N 0.3024(2) 0.88018(12) 0.13812(8) 0.0210(5) Uani 1 1 d . A .
C143 C 0.6487(3) 0.59742(16) 0.41093(10) 0.0241(7) Uani 1 1 d . . .
N3 N -0.1993(2) 0.88214(12) 0.13862(8) 0.0207(5) Uani 1 1 d . A .
C112 C -0.2140(3) 0.60721(15) 0.26184(10) 0.0214(6) Uani 1 1 d . . .
H11 H -0.2947 0.5963 0.2366 0.026 Uiso 1 1 calc R . .
C144 C 0.5397(3) 0.52949(16) 0.40436(10) 0.0233(6) Uani 1 1 d . . .
C137 C 0.5124(3) 0.63111(15) 0.33622(9) 0.0192(6) Uani 1 1 d . . .
C152 C 0.2776(3) 0.60053(15) 0.25724(9) 0.0220(6) Uani 1 1 d . . .
H15 H 0.2002 0.5893 0.2307 0.026 Uiso 1 1 calc R . .
C95 C -0.1137(3) 0.67341(15) 0.26700(9) 0.0196(6) Uani 1 1 d . A .
C98 C 0.1531(3) 0.65620(16) 0.37936(10) 0.0216(6) Uani 1 1 d . . .
C149 C 0.4224(3) 0.51282(16) 0.36361(10) 0.0227(6) Uani 1 1 d . . .
C136 C 0.4910(2) 0.68167(15) 0.30422(9) 0.0210(6) Uani 1 1 d . . .
H13 H 0.5572 0.7264 0.3096 0.025 Uiso 1 1 calc R . .
C103 C 0.1676(3) 0.60763(16) 0.41318(10) 0.0239(7) Uani 1 1 d . . .
C155 C 0.2972(3) 0.74939(17) 0.14937(12) 0.0204(7) Uani 0.8515(12) 1 d P A 1
H15A H 0.2723 0.7311 0.1149 0.025 Uiso 0.8515(12) 1 calc PR A 1
C97 C 0.0281(3) 0.63816(15) 0.33819(10) 0.0204(6) Uani 1 1 d . . .
C110 C -0.0744(3) 0.57204(15) 0.33252(10) 0.0202(6) Uani 1 1 d . . .
C138 C 0.6365(3) 0.64723(15) 0.37763(9) 0.0202(6) Uani 1 1 d . . .
C104 C 0.0611(3) 0.53967(16) 0.40759(10) 0.0229(6) Uani 1 1 d . . .
C134 C 0.3557(2) 0.72328(15) 0.23220(10) 0.0182(6) Uani 1 1 d U . .
C109 C -0.0576(3) 0.52122(15) 0.36727(10) 0.0216(6) Uani 1 1 d . . .
C153 C 0.3803(3) 0.80356(18) 0.25156(12) 0.0219(7) Uani 0.8515(12) 1 d P A 1
H15B H 0.4111 0.8226 0.2859 0.026 Uiso 0.8515(12) 1 calc PR A 1
C135 C 0.3756(3) 0.66777(15) 0.26496(9) 0.0195(6) Uani 1 1 d . A .
C150 C 0.4098(3) 0.56447(15) 0.32899(9) 0.0187(6) Uani 1 1 d . . .
C140 C 0.8601(3) 0.72703(16) 0.42343(10) 0.0284(7) Uani 1 1 d . . .
H14 H 0.9301 0.7696 0.4274 0.034 Uiso 1 1 calc R . .
C108 C -0.1576(3) 0.45493(16) 0.36251(10) 0.0273(7) Uani 1 1 d . . .
H10 H -0.2347 0.4421 0.3358 0.033 Uiso 1 1 calc R . .
C141 C 0.8717(3) 0.67865(17) 0.45676(10) 0.0292(7) Uani 1 1 d . . .
H14A H 0.9491 0.6893 0.4833 0.035 Uiso 1 1 calc R . .
C102 C 0.2902(3) 0.62639(17) 0.45220(10) 0.0282(7) Uani 1 1 d . . .
H10A H 0.3016 0.5947 0.4747 0.034 Uiso 1 1 calc R . .
C100 C 0.3766(3) 0.73742(16) 0.42437(10) 0.0280(7) Uani 1 1 d . . .
H10B H 0.4450 0.7806 0.4280 0.034 Uiso 1 1 calc R . .
C148 C 0.3189(3) 0.44779(15) 0.35862(10) 0.0268(7) Uani 1 1 d . . .
H14B H 0.2423 0.4359 0.3317 0.032 Uiso 1 1 calc R . .
C154 C 0.3601(3) 0.85458(18) 0.22112(11) 0.0215(7) Uani 0.8515(12) 1 d P A 1
H15C H 0.3733 0.9071 0.2351 0.026 Uiso 0.8515(12) 1 calc PR A 1
C81 C -0.3085(3) 0.86936(15) 0.09632(10) 0.0209(6) Uani 1 1 d . . .
C105 C 0.0693(3) 0.49122(17) 0.44151(11) 0.0332(7) Uani 1 1 d . . .
H10C H 0.1455 0.5031 0.4686 0.040 Uiso 1 1 calc R . .
C96 C 0.0058(3) 0.68692(15) 0.30484(9) 0.0217(6) Uani 1 1 d . . .
H96 H 0.0741 0.7301 0.3083 0.026 Uiso 1 1 calc R . .
C111 C -0.1946(3) 0.55834(15) 0.29341(10) 0.0239(6) Uani 1 1 d . . .
H11A H -0.2628 0.5147 0.2890 0.029 Uiso 1 1 calc R . .
C101 C 0.3920(3) 0.68946(16) 0.45769(10) 0.0279(7) Uani 1 1 d . . .
H10D H 0.4711 0.7002 0.4836 0.034 Uiso 1 1 calc R . .
C145 C 0.5448(3) 0.48031(17) 0.43789(10) 0.0306(7) Uani 1 1 d . . .
H14C H 0.6212 0.4906 0.4648 0.037 Uiso 1 1 calc R . .
C107 C -0.1451(3) 0.40842(16) 0.39614(11) 0.0317(7) Uani 1 1 d . . .
H10E H -0.2127 0.3648 0.3922 0.038 Uiso 1 1 calc R . .
C156 C 0.3110(3) 0.69833(17) 0.18025(11) 0.0188(7) Uani 0.8515(12) 1 d P A 1
H15D H 0.2899 0.6457 0.1661 0.023 Uiso 0.8515(12) 1 calc PR A 1
C132 C 0.1917(3) 0.87118(15) 0.09668(10) 0.0207(6) Uani 1 1 d . A .
C133 C 0.3203(2) 0.82780(15) 0.16982(10) 0.0188(6) Uani 1 1 d U . .
C151 C 0.2939(3) 0.55050(15) 0.28839(10) 0.0228(6) Uani 1 1 d . . .
H15E H 0.2266 0.5061 0.2825 0.027 Uiso 1 1 calc R . .
C94 C -0.1357(3) 0.72740(15) 0.23372(10) 0.0212(6) Uani 1 1 d U . .
C147 C 0.3275(3) 0.40110(16) 0.39233(10) 0.0298(7) Uani 1 1 d . . .
H14D H 0.2571 0.3586 0.3882 0.036 Uiso 1 1 calc R . .
C139 C 0.7441(3) 0.71129(16) 0.38459(10) 0.0249(7) Uani 1 1 d . . .
H13A H 0.7368 0.7438 0.3625 0.030 Uiso 1 1 calc R . .
C93 C -0.1783(3) 0.83072(15) 0.17124(10) 0.0207(6) Uani 1 1 d U . .
C99 C 0.2594(3) 0.72066(16) 0.38586(10) 0.0256(7) Uani 1 1 d . . .
H99 H 0.2505 0.7529 0.3636 0.031 Uiso 1 1 calc R . .
C114 C -0.2893(3) 0.79503(17) 0.18828(12) 0.0220(7) Uani 0.8515(12) 1 d P A 1
H11B H -0.3793 0.8060 0.1793 0.026 Uiso 0.8515(12) 1 calc PR A 1
C116 C -0.0221(3) 0.76411(18) 0.21787(12) 0.0232(8) Uani 0.8515(12) 1 d P A 1
H11C H 0.0682 0.7545 0.2284 0.028 Uiso 0.8515(12) 1 calc PR A 1
C121 C 0.3933(3) 0.94999(15) 0.14242(10) 0.0224(6) Uani 1 1 d . . .
C87 C -0.1696(3) 0.98597(15) 0.10340(10) 0.0228(6) Uani 1 1 d . A .
C130 C -0.0194(3) 0.81808(17) 0.03565(10) 0.0296(7) Uani 1 1 d . A .
H13B H -0.0981 0.7795 0.0221 0.036 Uiso 1 1 calc R . .
C113 C -0.2682(3) 0.74359(18) 0.21837(12) 0.0226(7) Uani 0.8515(12) 1 d P A 1
H11D H -0.3448 0.7193 0.2285 0.027 Uiso 0.8515(12) 1 calc PR A 1
C115 C -0.0422(3) 0.81448(18) 0.18679(12) 0.0235(8) Uani 0.8515(12) 1 d P A 1
H11E H 0.0341 0.8378 0.1761 0.028 Uiso 0.8515(12) 1 calc PR A 1
C131 C 0.0756(3) 0.81197(16) 0.07720(10) 0.0250(6) Uani 1 1 d . . .
H13C H 0.0625 0.7698 0.0916 0.030 Uiso 1 1 calc R . .
C86 C -0.2935(3) 0.93285(15) 0.07395(10) 0.0208(6) Uani 1 1 d . . .
C92 C -0.1133(3) 0.95288(15) 0.14239(10) 0.0213(6) Uani 1 1 d . . .
C122 C 0.5220(3) 0.98140(16) 0.17537(11) 0.0309(7) Uani 1 1 d . A .
H12A H 0.5578 0.9573 0.2002 0.037 Uiso 1 1 calc R . .
C126 C 0.3386(3) 0.98552(15) 0.10428(10) 0.0236(6) Uani 1 1 d . A .
C142 C 0.7692(3) 0.61553(17) 0.45043(10) 0.0279(7) Uani 1 1 d . . .
H14E H 0.7790 0.5835 0.4728 0.034 Uiso 1 1 calc R . .
C106 C -0.0296(3) 0.42758(18) 0.43632(11) 0.0359(8) Uani 1 1 d . . .
H10F H -0.0204 0.3969 0.4595 0.043 Uiso 1 1 calc R . .
C146 C 0.4412(3) 0.41762(17) 0.43237(11) 0.0341(8) Uani 1 1 d . . .
H14F H 0.4474 0.3865 0.4554 0.041 Uiso 1 1 calc R . .
C82 C -0.4178(3) 0.80652(16) 0.07649(10) 0.0261(7) Uani 1 1 d . . .
H82 H -0.4263 0.7645 0.0913 0.031 Uiso 1 1 calc R . .
C83 C -0.5128(3) 0.80877(17) 0.03426(11) 0.0329(7) Uani 1 1 d . . .
H83 H -0.5866 0.7675 0.0204 0.039 Uiso 1 1 calc R . .
C127 C 0.2110(3) 0.93499(16) 0.07539(10) 0.0241(6) Uani 1 1 d . . .
C85 C -0.3921(3) 0.93343(17) 0.03127(10) 0.0291(7) Uani 1 1 d . . .
H85 H -0.3845 0.9751 0.0161 0.035 Uiso 1 1 calc R . .
C90 C 0.0700(3) 1.06216(18) 0.17343(12) 0.0454(9) Uani 1 1 d . . .
H90 H 0.1506 1.0885 0.1967 0.054 Uiso 1 1 calc R A .
C88 C -0.1047(3) 1.05795(16) 0.09995(11) 0.0306(7) Uani 1 1 d . . .
H88 H -0.1417 1.0805 0.0744 0.037 Uiso 1 1 calc R A .
C84 C -0.5007(3) 0.87152(17) 0.01183(11) 0.0322(7) Uani 1 1 d . . .
H84 H -0.5667 0.8716 -0.0166 0.039 Uiso 1 1 calc R . .
C123 C 0.5948(3) 1.04990(17) 0.16979(12) 0.0400(8) Uani 1 1 d . . .
H12B H 0.6816 1.0717 0.1910 0.048 Uiso 1 1 calc R A .
C128 C 0.1141(3) 0.93953(17) 0.03296(10) 0.0299(7) Uani 1 1 d . A .
H12C H 0.1267 0.9814 0.0182 0.036 Uiso 1 1 calc R . .
C89 C 0.0155(3) 1.09552(17) 0.13483(12) 0.0411(8) Uani 1 1 d . A .
H89 H 0.0602 1.1434 0.1326 0.049 Uiso 1 1 calc R . .
C129 C 0.0007(3) 0.88110(18) 0.01370(11) 0.0341(8) Uani 1 1 d . . .
H12D H -0.0640 0.8834 -0.0145 0.041 Uiso 1 1 calc R A .
C91 C 0.0070(3) 0.99075(17) 0.17791(11) 0.0330(7) Uani 1 1 d . A .
H91 H 0.0439 0.9689 0.2038 0.040 Uiso 1 1 calc R . .
C125 C 0.4135(3) 1.05524(16) 0.10031(11) 0.0340(7) Uani 1 1 d . . .
H12E H 0.3779 1.0801 0.0759 0.041 Uiso 1 1 calc R A .
C124 C 0.5403(3) 1.08678(17) 0.13291(12) 0.0412(8) Uani 1 1 d . A .
H12F H 0.5904 1.1332 0.1304 0.049 Uiso 1 1 calc R . .
C64 C 0.1219(3) 0.47147(15) 0.09464(10) 0.0241(6) Uani 1 1 d . . .
C57 C 0.1150(2) 0.37082(15) 0.16312(10) 0.0217(6) Uani 1 1 d . A .
N2 N -0.0286(2) 0.12022(12) 0.36046(8) 0.0213(5) Uani 1 1 d . A .
C56 C 0.1052(3) 0.32146(15) 0.19637(10) 0.0213(6) Uani 1 1 d . . .
H56 H 0.1517 0.2795 0.1928 0.026 Uiso 1 1 calc R . .
C69 C 0.0503(3) 0.48667(15) 0.13454(10) 0.0221(6) Uani 1 1 d . A .
C63 C 0.1918(3) 0.40396(15) 0.08808(10) 0.0232(6) Uani 1 1 d . . .
C61 C 0.3265(3) 0.32263(17) 0.04168(11) 0.0311(7) Uani 1 1 d . . .
H61 H 0.3722 0.3122 0.0152 0.037 Uiso 1 1 calc R . .
C58 C 0.1885(3) 0.35460(15) 0.12179(10) 0.0221(6) Uani 1 1 d . . .
C54 C 0.0157(3) 0.27686(15) 0.26653(10) 0.0205(6) Uani 1 1 d U . .
C68 C -0.0175(3) 0.55125(15) 0.13922(10) 0.0250(6) Uani 1 1 d . . .
H68 H -0.0631 0.5624 0.1657 0.030 Uiso 1 1 calc R . .
C72 C -0.0363(3) 0.39725(15) 0.23947(10) 0.0239(6) Uani 1 1 d . . .
H72 H -0.0870 0.4065 0.2647 0.029 Uiso 1 1 calc R A .
C60 C 0.3235(3) 0.27407(16) 0.07494(10) 0.0275(7) Uani 1 1 d . . .
H60 H 0.3672 0.2311 0.0708 0.033 Uiso 1 1 calc R . .
C55 C 0.0298(2) 0.33244(15) 0.23395(10) 0.0198(6) Uani 1 1 d . A .
C41 C -0.0886(2) 0.13258(14) 0.40282(9) 0.0185(6) Uani 1 1 d . . .
C65 C 0.1196(3) 0.52114(16) 0.06130(10) 0.0309(7) Uani 1 1 d . . .
H65 H 0.1663 0.5117 0.0350 0.037 Uiso 1 1 calc R . .
C70 C 0.0463(2) 0.43493(15) 0.16882(10) 0.0201(6) Uani 1 1 d . . .
C67 C -0.0184(3) 0.59826(16) 0.10593(11) 0.0302(7) Uani 1 1 d . . .
H67 H -0.0650 0.6401 0.1097 0.036 Uiso 1 1 calc R . .
C53 C -0.0147(3) 0.17148(15) 0.32832(10) 0.0205(6) Uani 1 1 d U . .
C74 C 0.1106(3) 0.18755(18) 0.31259(11) 0.0224(7) Uani 0.8515(12) 1 d P A 1
H74 H 0.1854 0.1634 0.3226 0.027 Uiso 0.8515(12) 1 calc PR A 1
C71 C -0.0272(3) 0.44707(16) 0.20831(10) 0.0247(6) Uani 1 1 d . A .
H71 H -0.0706 0.4901 0.2133 0.030 Uiso 1 1 calc R . .
C62 C 0.2616(3) 0.38592(16) 0.04817(10) 0.0297(7) Uani 1 1 d . . .
H62 H 0.2637 0.4177 0.0256 0.036 Uiso 1 1 calc R . .
C43 C -0.1985(3) 0.19296(17) 0.46595(10) 0.0293(7) Uani 1 1 d . . .
H43 H -0.2375 0.2342 0.4801 0.035 Uiso 1 1 calc R . .
C73 C 0.1262(3) 0.23917(18) 0.28212(12) 0.0243(8) Uani 0.8515(12) 1 d P A 1
H73 H 0.2112 0.2489 0.2719 0.029 Uiso 0.8515(12) 1 calc PR A 1
C46 C -0.0824(3) 0.06943(14) 0.42543(10) 0.0198(6) Uani 1 1 d . . .
C47 C -0.0155(3) 0.01639(15) 0.39585(10) 0.0231(6) Uani 1 1 d . A .
C76 C -0.1269(3) 0.20634(18) 0.31155(12) 0.0229(7) Uani 0.8515(12) 1 d P A 1
H76 H -0.2134 0.1945 0.3204 0.027 Uiso 0.8515(12) 1 calc PR A 1
C59 C 0.2556(3) 0.29013(16) 0.11393(10) 0.0260(7) Uani 1 1 d . . .
H59 H 0.2539 0.2573 0.1359 0.031 Uiso 1 1 calc R . .
C42 C -0.1457(3) 0.19551(15) 0.42326(10) 0.0240(6) Uani 1 1 d . . .
H42 H -0.1483 0.2377 0.4087 0.029 Uiso 1 1 calc R . .
C52 C 0.0180(3) 0.04928(15) 0.35673(10) 0.0233(6) Uani 1 1 d . . .
C45 C -0.1371(3) 0.06863(16) 0.46844(10) 0.0254(6) Uani 1 1 d . . .
H45 H -0.1345 0.0269 0.4835 0.031 Uiso 1 1 calc R . .
C75 C -0.1103(3) 0.25827(18) 0.28190(12) 0.0229(8) Uani 0.8515(12) 1 d P A 1
H75 H -0.1858 0.2818 0.2717 0.027 Uiso 0.8515(12) 1 calc PR A 1
C44 C -0.1949(3) 0.13054(16) 0.48835(10) 0.0300(7) Uani 1 1 d . . .
H44 H -0.2316 0.1305 0.5169 0.036 Uiso 1 1 calc R . .
C66 C 0.0509(3) 0.58286(17) 0.06642(11) 0.0332(7) Uani 1 1 d . . .
H66 H 0.0505 0.6143 0.0436 0.040 Uiso 1 1 calc R . .
C48 C 0.0172(3) -0.05571(16) 0.39933(11) 0.0327(7) Uani 1 1 d . . .
H48 H -0.0049 -0.0782 0.4249 0.039 Uiso 1 1 calc R A .
C50 C 0.1142(4) -0.05980(19) 0.32559(12) 0.0511(10) Uani 1 1 d . . .
H50 H 0.1581 -0.0863 0.3023 0.061 Uiso 1 1 calc R A .
C51 C 0.0822(3) 0.01122(18) 0.32060(11) 0.0375(8) Uani 1 1 d . A .
H51 H 0.1026 0.0326 0.2943 0.045 Uiso 1 1 calc R . .
C49 C 0.0825(4) -0.09289(18) 0.36439(12) 0.0489(9) Uani 1 1 d . A .
H49 H 0.1059 -0.1407 0.3666 0.059 Uiso 1 1 calc R . .
C79 C 0.0275(16) 0.2547(9) 0.3504(7) 0.019(2) Uani 0.1485(12) 1 d PU A 2
H79 H 0.0511 0.2717 0.3850 0.022 Uiso 0.1485(12) 1 calc PR A 2
C80 C 0.0328(16) 0.3081(10) 0.3210(6) 0.017(2) Uani 0.1485(12) 1 d PU A 2
H80 H 0.0462 0.3607 0.3346 0.020 Uiso 0.1485(12) 1 calc PR A 2
C78 C -0.0312(17) 0.1484(10) 0.2789(7) 0.022(2) Uani 0.1485(12) 1 d PU A 2
H78 H -0.0535 0.0960 0.2643 0.027 Uiso 0.1485(12) 1 calc PR A 2
C77 C -0.0157(17) 0.2018(10) 0.2476(7) 0.021(2) Uani 0.1485(12) 1 d PU A 2
H77 H -0.0279 0.1833 0.2133 0.025 Uiso 0.1485(12) 1 calc PR A 2
C39 C -0.3835(17) 0.1813(10) 0.3134(6) 0.021(2) Uani 0.1485(12) 1 d PU A 2
H39 H -0.3117 0.1548 0.3229 0.025 Uiso 0.1485(12) 1 calc PR A 2
C40 C -0.3648(17) 0.2327(10) 0.2829(6) 0.020(2) Uani 0.1485(12) 1 d PU A 2
H40 H -0.2803 0.2426 0.2724 0.024 Uiso 0.1485(12) 1 calc PR A 2
C37 C -0.6017(17) 0.2538(10) 0.2815(6) 0.020(2) Uani 0.1485(12) 1 d PU A 2
H37 H -0.6776 0.2765 0.2705 0.023 Uiso 0.1485(12) 1 calc PR A 2
C38 C -0.6225(17) 0.2033(10) 0.3116(6) 0.020(2) Uani 0.1485(12) 1 d PU A 2
H38 H -0.7107 0.1922 0.3193 0.024 Uiso 0.1485(12) 1 calc PR A 2
C158 C 0.4518(17) 0.8084(10) 0.1870(6) 0.019(2) Uani 0.1485(12) 1 d PU A 2
H15F H 0.5310 0.8315 0.1776 0.023 Uiso 0.1485(12) 1 calc PR A 2
C157 C 0.4682(17) 0.7562(9) 0.2172(6) 0.017(2) Uani 0.1485(12) 1 d PU A 2
H15G H 0.5567 0.7441 0.2272 0.020 Uiso 0.1485(12) 1 calc PR A 2
C160 C 0.2216(17) 0.7383(10) 0.2181(7) 0.021(2) Uani 0.1485(12) 1 d PU A 2
H16 H 0.1456 0.7132 0.2282 0.025 Uiso 0.1485(12) 1 calc PR A 2
C159 C 0.2017(17) 0.7911(10) 0.1887(6) 0.020(2) Uani 0.1485(12) 1 d PU A 2
H15H H 0.1127 0.8037 0.1806 0.024 Uiso 0.1485(12) 1 calc PR A 2
C119 C -0.1468(15) 0.8627(10) 0.2201(6) 0.018(2) Uani 0.1485(12) 1 d PU A 2
H11F H -0.1401 0.9152 0.2326 0.021 Uiso 0.1485(12) 1 calc PR A 2
C120 C -0.1247(15) 0.8115(9) 0.2508(6) 0.016(2) Uani 0.1485(12) 1 d PU A 2
H12 H -0.1008 0.8320 0.2851 0.019 Uiso 0.1485(12) 1 calc PR A 2
C118 C -0.2032(16) 0.7549(10) 0.1497(6) 0.017(2) Uani 0.1485(12) 1 d PU A 2
H11G H -0.2308 0.7374 0.1152 0.020 Uiso 0.1485(12) 1 calc PR A 2
C117 C -0.1865(16) 0.7035(10) 0.1808(6) 0.018(2) Uani 0.1485(12) 1 d PU A 2
H11H H -0.2095 0.6510 0.1664 0.022 Uiso 0.1485(12) 1 calc PR A 2

loop_
_atom_site_aniso_label
_atom_site_aniso_U_11
_atom_site_aniso_U_22
_atom_site_aniso_U_33
_atom_site_aniso_U_23
_atom_site_aniso_U_13
_atom_site_aniso_U_12
N1 0.0246(13) 0.0190(12) 0.0200(13) 0.0068(10) 0.0067(10) 0.0074(10)
C34 0.0197(17) 0.0186(17) 0.0168(18) 0.0051(14) 0.0060(13) 0.0020(13)
C17 0.0176(14) 0.0198(15) 0.0150(15) 0.0038(12) 0.0004(11) -0.0014(11)
C22 0.0227(16) 0.0296(17) 0.0186(16) 0.0079(13) 0.0023(12) -0.0049(12)
C23 0.0187(15) 0.0250(16) 0.0187(16) 0.0056(13) -0.0020(11) -0.0036(11)
C18 0.0164(15) 0.0224(15) 0.0179(16) 0.0037(12) -0.0005(11) -0.0044(11)
C35 0.0202(18) 0.0181(17) 0.0226(19) 0.0022(14) 0.0068(13) 0.0008(13)
C24 0.0179(15) 0.0281(16) 0.0172(16) 0.0074(13) 0.0006(11) -0.0038(11)
C30 0.0144(14) 0.0218(15) 0.0167(15) 0.0044(12) 0.0004(11) -0.0017(11)
C21 0.0236(16) 0.0300(17) 0.0220(17) 0.0025(13) 0.0085(12) -0.0007(12)
C29 0.0179(15) 0.0207(15) 0.0194(16) 0.0033(12) -0.0026(11) -0.0036(11)
C16 0.0202(15) 0.0212(15) 0.0217(16) 0.0045(12) 0.0028(11) 0.0022(11)
C32 0.0194(15) 0.0235(15) 0.0225(16) 0.0033(13) 0.0057(11) 0.0020(11)
C20 0.0249(16) 0.0234(16) 0.0238(17) 0.0029(13) 0.0075(12) 0.0013(12)
C13 0.0206(15) 0.0199(15) 0.0187(16) 0.0065(12) 0.0054(11) 0.0062(11)
C36 0.0227(18) 0.0277(19) 0.0138(18) 0.0053(15) 0.0076(13) 0.0065(14)
C33 0.0184(17) 0.0195(17) 0.0196(18) 0.0045(14) 0.0051(13) 0.0041(13)
C28 0.0293(17) 0.0264(16) 0.0204(17) 0.0078(13) 0.0021(12) -0.0011(12)
C14 0.0181(15) 0.0224(15) 0.0186(16) 0.0033(12) 0.0050(11) 0.0043(11)
C19 0.0212(15) 0.0221(15) 0.0208(16) 0.0049(12) 0.0037(11) -0.0040(11)
C1 0.0210(15) 0.0215(15) 0.0152(15) 0.0013(12) 0.0023(11) 0.0021(11)
C12 0.0212(15) 0.0153(14) 0.0230(16) 0.0026(12) -0.0019(11) 0.0037(11)
C31 0.0203(15) 0.0211(15) 0.0237(17) 0.0060(13) 0.0026(11) 0.0007(11)
C25 0.0327(18) 0.0344(18) 0.0273(18) 0.0136(14) 0.0090(13) 0.0041(13)
C15 0.0160(15) 0.0218(15) 0.0204(16) 0.0051(12) 0.0012(11) -0.0008(11)
C3 0.0318(17) 0.0354(18) 0.0190(17) 0.0025(14) 0.0088(12) 0.0093(13)
C2 0.0282(16) 0.0279(16) 0.0182(16) 0.0057(13) 0.0052(12) 0.0057(12)
C7 0.0246(16) 0.0171(15) 0.0217(16) 0.0053(12) -0.0031(12) 0.0007(11)
C11 0.0317(17) 0.0286(17) 0.0231(17) 0.0043(14) 0.0042(12) 0.0105(13)
C9 0.056(2) 0.0241(18) 0.0284(19) 0.0019(15) -0.0037(15) 0.0157(15)
C6 0.0233(15) 0.0196(15) 0.0180(16) 0.0060(12) -0.0005(11) 0.0006(11)
C27 0.0374(18) 0.0266(17) 0.0279(19) 0.0083(14) 0.0008(14) 0.0025(13)
C10 0.0401(19) 0.0326(18) 0.0281(19) -0.0011(15) 0.0025(14) 0.0181(14)
C4 0.0346(18) 0.0397(19) 0.0182(17) 0.0089(14) 0.0076(13) 0.0013(14)
C5 0.0318(17) 0.0280(17) 0.0187(17) 0.0083(13) 0.0000(12) -0.0040(13)
C26 0.0425(19) 0.0353(19) 0.0245(18) 0.0182(15) 0.0074(14) 0.0020(14)
C8 0.0418(19) 0.0179(16) 0.0277(18) 0.0048(14) -0.0047(14) 0.0029(13)
N4 0.0231(13) 0.0185(12) 0.0198(13) 0.0048(10) 0.0014(10) 0.0012(9)
C143 0.0258(17) 0.0325(17) 0.0165(16) 0.0032(13) 0.0056(12) 0.0152(13)
N3 0.0221(13) 0.0229(13) 0.0174(13) 0.0073(10) 0.0037(9) 0.0019(10)
C112 0.0217(15) 0.0212(15) 0.0201(16) 0.0024(13) 0.0018(11) 0.0062(11)
C144 0.0247(16) 0.0297(17) 0.0184(16) 0.0029(13) 0.0066(12) 0.0154(13)
C137 0.0190(15) 0.0274(16) 0.0134(15) 0.0038(12) 0.0045(11) 0.0110(12)
C152 0.0238(16) 0.0246(16) 0.0149(15) 0.0035(12) -0.0031(11) 0.0062(12)
C95 0.0220(15) 0.0230(15) 0.0166(15) 0.0049(12) 0.0068(11) 0.0098(12)
C98 0.0246(16) 0.0274(16) 0.0149(15) 0.0020(12) 0.0065(11) 0.0130(12)
C149 0.0299(17) 0.0258(16) 0.0158(16) 0.0056(13) 0.0058(12) 0.0140(13)
C136 0.0160(15) 0.0258(16) 0.0201(16) 0.0038(13) 0.0033(11) 0.0027(11)
C103 0.0259(17) 0.0318(17) 0.0160(16) 0.0011(13) 0.0071(12) 0.0143(13)
C155 0.0179(17) 0.0256(19) 0.0169(18) 0.0038(15) 0.0007(13) 0.0055(13)
C97 0.0220(15) 0.0243(16) 0.0178(16) 0.0042(12) 0.0069(11) 0.0112(12)
C110 0.0268(16) 0.0176(15) 0.0182(16) 0.0032(12) 0.0058(12) 0.0105(12)
C138 0.0172(15) 0.0276(16) 0.0154(15) 0.0006(12) 0.0041(11) 0.0077(12)
C104 0.0268(16) 0.0268(16) 0.0189(16) 0.0057(13) 0.0070(12) 0.0140(13)
C134 0.0149(14) 0.0240(15) 0.0172(15) 0.0052(12) 0.0057(11) 0.0047(11)
C109 0.0287(16) 0.0219(15) 0.0169(15) 0.0020(12) 0.0077(12) 0.0133(12)
C153 0.0186(18) 0.0257(19) 0.0197(19) 0.0039(15) 0.0018(13) 0.0029(14)
C135 0.0167(15) 0.0267(16) 0.0153(15) 0.0031(12) 0.0046(11) 0.0055(11)
C150 0.0209(15) 0.0215(15) 0.0138(15) 0.0005(12) 0.0041(11) 0.0085(11)
C140 0.0245(17) 0.0310(17) 0.0251(17) -0.0043(14) 0.0006(12) 0.0098(13)
C108 0.0375(18) 0.0225(16) 0.0203(17) 0.0026(13) 0.0015(12) 0.0090(13)
C141 0.0253(17) 0.0362(19) 0.0214(17) -0.0004(14) -0.0057(12) 0.0135(14)
C102 0.0349(18) 0.0328(18) 0.0208(17) 0.0057(14) 0.0070(13) 0.0182(14)
C100 0.0256(17) 0.0309(17) 0.0267(18) 0.0017(14) 0.0040(13) 0.0109(13)
C148 0.0376(18) 0.0217(16) 0.0205(17) 0.0017(13) 0.0056(13) 0.0084(13)
C154 0.0243(18) 0.0177(17) 0.0219(19) 0.0033(15) 0.0050(14) 0.0029(13)
C81 0.0193(15) 0.0246(16) 0.0182(16) 0.0033(12) 0.0033(11) 0.0049(12)
C105 0.0329(18) 0.0398(19) 0.0286(19) 0.0129(15) 0.0019(13) 0.0106(14)
C96 0.0206(15) 0.0251(16) 0.0202(16) 0.0057(13) 0.0063(12) 0.0033(11)
C111 0.0293(16) 0.0210(15) 0.0211(16) 0.0032(13) 0.0045(12) 0.0062(12)
C101 0.0269(17) 0.0326(18) 0.0205(17) -0.0020(14) 0.0014(12) 0.0086(13)
C145 0.0316(18) 0.044(2) 0.0211(17) 0.0116(15) 0.0042(13) 0.0191(15)
C107 0.0422(19) 0.0265(17) 0.0279(18) 0.0092(14) 0.0052(14) 0.0092(13)
C156 0.0209(18) 0.0171(17) 0.0175(18) 0.0021(14) 0.0032(13) 0.0040(13)
C132 0.0225(16) 0.0240(16) 0.0172(16) 0.0053(12) 0.0052(11) 0.0074(12)
C133 0.0205(15) 0.0214(15) 0.0162(15) 0.0064(12) 0.0049(11) 0.0046(11)
C151 0.0258(16) 0.0200(15) 0.0207(16) 0.0004(12) 0.0041(12) 0.0046(12)
C94 0.0213(15) 0.0208(14) 0.0203(15) 0.0031(12) 0.0034(11) 0.0026(11)
C147 0.0432(19) 0.0254(17) 0.0223(17) 0.0054(14) 0.0070(14) 0.0108(14)
C139 0.0240(16) 0.0304(17) 0.0207(16) 0.0020(13) 0.0037(12) 0.0130(13)
C93 0.0219(15) 0.0207(14) 0.0191(15) 0.0042(12) 0.0037(11) 0.0037(11)
C99 0.0269(17) 0.0322(17) 0.0210(17) 0.0078(14) 0.0066(12) 0.0126(13)
C114 0.0157(17) 0.0243(18) 0.026(2) 0.0079(15) 0.0002(13) 0.0042(13)
C116 0.0249(19) 0.0270(19) 0.0186(19) 0.0054(15) 0.0028(14) 0.0096(14)
C121 0.0250(16) 0.0190(15) 0.0224(16) 0.0013(13) 0.0082(12) 0.0019(12)
C87 0.0254(16) 0.0231(16) 0.0203(16) 0.0040(13) 0.0059(12) 0.0056(12)
C130 0.0278(17) 0.0345(18) 0.0225(17) 0.0025(14) 0.0012(13) 0.0025(13)
C113 0.0188(18) 0.0290(19) 0.0217(19) 0.0087(15) 0.0051(13) 0.0047(14)
C115 0.0199(18) 0.0254(19) 0.024(2) 0.0040(15) 0.0054(14) 0.0008(14)
C131 0.0255(16) 0.0285(17) 0.0215(17) 0.0055(13) 0.0073(12) 0.0033(12)
C86 0.0212(15) 0.0253(16) 0.0167(16) 0.0042(12) 0.0049(11) 0.0064(12)
C92 0.0256(16) 0.0204(15) 0.0179(16) 0.0038(12) 0.0056(12) 0.0038(12)
C122 0.0318(18) 0.0299(18) 0.0272(18) 0.0033(14) 0.0055(13) -0.0024(13)
C126 0.0355(17) 0.0174(15) 0.0200(16) 0.0020(13) 0.0126(12) 0.0061(12)
C142 0.0303(17) 0.0364(19) 0.0169(16) 0.0038(14) 0.0001(12) 0.0148(14)
C106 0.049(2) 0.0351(19) 0.0283(19) 0.0164(15) 0.0051(15) 0.0146(15)
C146 0.049(2) 0.0340(19) 0.0274(19) 0.0151(15) 0.0132(15) 0.0173(15)
C82 0.0255(16) 0.0251(16) 0.0267(18) 0.0059(13) 0.0062(12) 0.0002(12)
C83 0.0270(17) 0.0370(19) 0.0289(19) 0.0060(15) -0.0005(13) -0.0035(13)
C127 0.0329(17) 0.0249(16) 0.0172(16) 0.0044(13) 0.0096(12) 0.0088(13)
C85 0.0339(18) 0.0344(18) 0.0229(18) 0.0098(14) 0.0083(13) 0.0107(14)
C90 0.049(2) 0.037(2) 0.035(2) 0.0050(17) -0.0100(15) -0.0172(15)
C88 0.0441(19) 0.0228(16) 0.0259(18) 0.0088(14) 0.0065(14) 0.0049(14)
C84 0.0291(18) 0.041(2) 0.0214(17) 0.0044(15) -0.0031(13) 0.0033(14)
C123 0.044(2) 0.0322(19) 0.035(2) -0.0026(16) 0.0073(15) -0.0084(15)
C128 0.044(2) 0.0303(18) 0.0223(18) 0.0131(14) 0.0092(14) 0.0149(14)
C89 0.054(2) 0.0225(17) 0.035(2) 0.0026(15) 0.0007(16) -0.0146(14)
C129 0.0364(19) 0.042(2) 0.0255(18) 0.0096(15) 0.0027(14) 0.0132(15)
C91 0.0339(18) 0.0311(18) 0.0269(18) 0.0047(14) -0.0047(13) -0.0016(13)
C125 0.054(2) 0.0193(16) 0.0294(19) 0.0044(14) 0.0148(15) 0.0047(14)
C124 0.060(2) 0.0219(17) 0.036(2) -0.0009(15) 0.0160(16) -0.0094(15)
C64 0.0213(16) 0.0246(16) 0.0227(17) 0.0075(13) 0.0011(12) -0.0076(11)
C57 0.0166(15) 0.0244(16) 0.0188(16) 0.0035(12) -0.0006(11) -0.0063(11)
N2 0.0288(13) 0.0188(12) 0.0183(13) 0.0044(10) 0.0075(10) 0.0074(10)
C56 0.0210(15) 0.0230(15) 0.0186(16) 0.0041(12) 0.0024(11) 0.0018(11)
C69 0.0193(15) 0.0215(15) 0.0197(16) 0.0046(12) -0.0039(11) -0.0060(11)
C63 0.0211(15) 0.0260(16) 0.0167(16) 0.0032(13) 0.0000(11) -0.0089(11)
C61 0.0282(17) 0.0388(19) 0.0208(17) 0.0000(14) 0.0087(12) -0.0082(13)
C58 0.0180(15) 0.0267(16) 0.0163(16) 0.0031(12) -0.0014(11) -0.0053(11)
C54 0.0213(15) 0.0235(15) 0.0149(15) 0.0033(12) 0.0024(11) 0.0008(11)
C68 0.0237(16) 0.0265(16) 0.0215(17) 0.0071(13) 0.0002(12) -0.0028(12)
C72 0.0213(16) 0.0258(16) 0.0255(17) 0.0073(13) 0.0078(12) 0.0015(12)
C60 0.0261(16) 0.0289(17) 0.0227(17) 0.0012(14) 0.0038(12) -0.0031(12)
C55 0.0163(15) 0.0245(15) 0.0160(15) 0.0045(12) 0.0016(11) -0.0035(11)
C41 0.0174(14) 0.0204(15) 0.0166(15) 0.0043(12) 0.0030(11) 0.0003(11)
C65 0.0360(18) 0.0327(18) 0.0207(17) 0.0076(14) 0.0059(13) -0.0070(13)
C70 0.0150(14) 0.0242(15) 0.0166(15) 0.0039(12) -0.0014(11) -0.0053(11)
C67 0.0345(18) 0.0236(16) 0.0284(19) 0.0065(14) -0.0018(13) 0.0010(13)
C53 0.0246(16) 0.0188(14) 0.0180(15) 0.0040(12) 0.0052(12) 0.0027(11)
C74 0.0235(19) 0.0275(19) 0.0181(19) 0.0068(15) 0.0049(14) 0.0082(14)
C71 0.0222(16) 0.0244(16) 0.0268(17) 0.0071(13) 0.0032(12) 0.0027(12)
C62 0.0345(18) 0.0295(17) 0.0223(17) 0.0080(14) 0.0064(13) -0.0083(13)
C43 0.0320(17) 0.0309(17) 0.0256(18) 0.0023(14) 0.0099(13) 0.0090(13)
C73 0.0210(18) 0.030(2) 0.0207(19) 0.0058(16) 0.0052(14) 0.0015(14)
C46 0.0219(15) 0.0191(15) 0.0171(16) 0.0058(12) 0.0013(11) -0.0004(11)
C47 0.0276(16) 0.0197(15) 0.0184(16) 0.0024(12) -0.0013(12) 0.0027(12)
C76 0.0226(18) 0.0256(19) 0.0219(19) 0.0085(15) 0.0051(14) 0.0043(14)
C59 0.0229(16) 0.0317(17) 0.0207(17) 0.0068(13) 0.0039(12) -0.0048(12)
C42 0.0288(16) 0.0240(16) 0.0211(17) 0.0067(13) 0.0073(12) 0.0060(12)
C52 0.0283(16) 0.0202(15) 0.0194(16) 0.0011(13) 0.0022(12) 0.0055(12)
C45 0.0269(16) 0.0264(16) 0.0226(17) 0.0119(13) 0.0029(12) -0.0027(12)
C75 0.0216(18) 0.0219(18) 0.025(2) 0.0058(15) 0.0034(14) 0.0039(13)
C44 0.0326(18) 0.0386(19) 0.0203(17) 0.0061(14) 0.0115(13) 0.0051(14)
C66 0.0399(19) 0.0289(18) 0.0274(19) 0.0126(14) 0.0006(14) -0.0065(14)
C48 0.051(2) 0.0193(16) 0.0242(18) 0.0040(14) 0.0006(14) 0.0042(14)
C50 0.082(3) 0.044(2) 0.035(2) 0.0051(18) 0.0176(18) 0.037(2)
C51 0.058(2) 0.038(2) 0.0219(18) 0.0050(15) 0.0136(15) 0.0210(16)
C49 0.086(3) 0.028(2) 0.036(2) 0.0063(17) 0.0096(18) 0.0277(18)
C79 0.020(6) 0.019(2) 0.017(3) 0.005(3) 0.004(5) 0.002(5)
C80 0.018(6) 0.019(2) 0.016(2) 0.005(3) 0.009(5) 0.005(5)
C78 0.027(6) 0.022(3) 0.019(2) 0.002(3) 0.008(5) 0.003(5)
C77 0.023(6) 0.023(2) 0.016(3) 0.003(2) 0.004(5) 0.005(5)
C39 0.021(4) 0.026(6) 0.017(6) 0.005(4) 0.006(4) 0.006(4)
C40 0.018(4) 0.025(6) 0.017(6) 0.004(4) 0.006(4) 0.005(4)
C37 0.017(4) 0.025(6) 0.018(6) 0.009(4) 0.004(4) 0.006(4)
C38 0.020(4) 0.026(6) 0.016(6) 0.008(4) 0.001(4) 0.005(4)
C158 0.020(3) 0.022(6) 0.016(6) 0.005(4) 0.003(4) 0.004(4)
C157 0.012(3) 0.020(6) 0.013(6) 0.003(4) -0.004(4) -0.004(4)
C160 0.015(3) 0.026(6) 0.023(6) 0.011(4) 0.003(4) 0.003(4)
C159 0.019(4) 0.023(6) 0.019(6) 0.008(4) 0.002(4) 0.002(4)
C119 0.012(6) 0.021(3) 0.019(2) 0.003(3) 0.001(5) 0.001(5)
C120 0.008(6) 0.020(2) 0.018(3) 0.003(3) 0.001(5) -0.003(5)
C118 0.016(6) 0.022(2) 0.018(3) 0.004(2) 0.014(5) 0.009(5)
C117 0.015(6) 0.019(2) 0.020(2) 0.003(3) 0.005(5) -0.001(5)

loop_
_atom_type_symbol
_atom_type_description
_atom_type_scat_dispersion_real
_atom_type_scat_dispersion_imag
_atom_type_scat_source
C C 0.0033 0.0016 'International Tables Vol C Tables 4.2.6.8 and 6.1.1.4'
H H 0.0000 0.0000 'International Tables Vol C Tables 4.2.6.8 and 6.1.1.4'
N N 0.0061 0.0033 'International Tables Vol C Tables 4.2.6.8 and 6.1.1.4'

loop_
_geom_angle_atom_site_label_1
_geom_angle_atom_site_label_2
_geom_angle_atom_site_label_3
_geom_angle
C1 N1 C13 126.0(2)
C12 N1 C13 126.1(2)
C12 N1 C1 107.9(2)
C13 C34 H34 119.9
C33 C34 H34 119.9
C33 C34 C13 120.2(3)
C30 C17 C18 119.9(2)
C30 C17 C16 118.6(2)
C16 C17 C18 121.5(2)
C23 C22 H22 119.1
C21 C22 H22 119.1
C21 C22 C23 121.8(2)
C22 C23 C18 118.9(2)
C22 C23 C24 121.5(2)
C18 C23 C24 119.6(2)
C23 C18 C17 120.1(2)
C23 C18 C19 118.2(2)
C19 C18 C17 121.7(2)
C13 C35 H35 119.7
C13 C35 C36 120.6(3)
C36 C35 H35 119.7
C29 C24 C23 120.5(2)
C25 C24 C23 121.7(2)
C25 C24 C29 117.8(2)
C17 C30 C29 120.2(2)
C17 C30 C31 118.2(2)
C31 C30 C29 121.6(2)
C22 C21 H21 120.1
C22 C21 C20 119.8(2)
C20 C21 H21 120.1
C24 C29 C30 119.5(2)
C28 C29 C24 118.9(2)
C28 C29 C30 121.5(2)
C17 C16 H16A 118.6
C15 C16 C17 122.8(2)
C15 C16 H16A 118.6
C31 C32 H32 119.7
C31 C32 C15 120.6(2)
C15 C32 H32 119.7
C21 C20 H20 120.1
C19 C20 C21 119.7(2)
C19 C20 H20 120.1
N1 C13 C39 117.6(7)
C34 C13 N1 120.5(2)
C34 C13 C39 82.5(7)
C35 C13 N1 120.9(2)
C35 C13 C34 118.6(3)
C35 C13 C39 70.7(7)
C38 C13 N1 124.5(8)
C38 C13 C34 71.6(8)
C38 C13 C35 74.1(7)
C38 C13 C39 117.7(10)
C35 C36 H36 119.3
C14 C36 C35 121.4(3)
C14 C36 H36 119.3
C34 C33 H33 119.3
C34 C33 C14 121.3(3)
C14 C33 H33 119.3
C29 C28 H28 119.2
C27 C28 C29 121.5(3)
C27 C28 H28 119.2
C36 C14 C33 117.6(3)
C36 C14 C15 121.1(2)
C36 C14 C40 70.5(7)
C33 C14 C15 121.3(2)
C33 C14 C40 82.4(7)
C15 C14 C40 118.4(7)
C37 C14 C36 75.6(8)
C37 C14 C33 69.6(8)
C37 C14 C15 123.6(8)
C37 C14 C40 118.0(10)
C18 C19 H19 119.2
C20 C19 C18 121.6(2)
C20 C19 H19 119.2
C2 C1 N1 130.1(2)
C2 C1 C6 121.2(2)
C6 C1 N1 108.7(2)
N1 C12 C7 109.0(2)
C11 C12 N1 129.3(3)
C11 C12 C7 121.6(2)
C30 C31 H31 119.0
C32 C31 C30 122.0(2)
C32 C31 H31 119.0
C24 C25 H25 118.9
C26 C25 C24 122.2(3)
C26 C25 H25 118.9
C16 C15 C32 117.7(2)
C16 C15 C14 121.3(2)
C32 C15 C14 121.0(2)
C2 C3 H3 119.0
C2 C3 C4 122.1(3)
C4 C3 H3 119.0
C1 C2 H2 121.1
C3 C2 C1 117.7(2)
C3 C2 H2 121.1
C12 C7 C6 107.2(2)
C8 C7 C12 119.8(3)
C8 C7 C6 132.9(3)
C12 C11 H11I 121.2
C10 C11 C12 117.7(3)
C10 C11 H11I 121.2
C10 C9 H9 119.3
C8 C9 H9 119.3
C8 C9 C10 121.4(3)
C1 C6 C7 107.0(2)
C1 C6 C5 119.7(2)
C5 C6 C7 133.2(2)
C28 C27 H27 120.0
C28 C27 C26 119.9(3)
C26 C27 H27 120.1
C11 C10 C9 121.0(3)
C11 C10 H10G 119.5
C9 C10 H10G 119.5
C3 C4 H4 119.7
C5 C4 C3 120.5(3)
C5 C4 H4 119.7
C6 C5 H5 120.6
C4 C5 C6 118.7(2)
C4 C5 H5 120.6
C25 C26 C27 119.6(3)
C25 C26 H26 120.2
C27 C26 H26 120.2
C7 C8 H8 120.8
C9 C8 C7 118.5(3)
C9 C8 H8 120.8
C132 N4 C133 126.1(2)
C132 N4 C121 107.9(2)
C121 N4 C133 126.0(2)
C138 C143 C144 120.6(2)
C138 C143 C142 117.7(3)
C142 C143 C144 121.7(3)
C81 N3 C93 125.6(2)
C92 N3 C81 108.1(2)
C92 N3 C93 126.3(2)
C95 C112 H11 119.5
C111 C112 H11 119.6
C111 C112 C95 120.9(2)
C149 C144 C143 119.7(2)
C145 C144 C143 122.3(2)
C145 C144 C149 118.0(3)
C136 C137 C138 121.7(3)
C136 C137 C150 118.6(2)
C150 C137 C138 119.7(2)
C135 C152 H15 119.6
C151 C152 H15 119.6
C151 C152 C135 120.8(2)
C112 C95 C94 121.1(2)
C96 C95 C112 117.5(2)
C96 C95 C94 121.3(3)
C103 C98 C97 119.4(3)
C99 C98 C103 118.7(2)
C99 C98 C97 121.9(2)
C144 C149 C150 119.7(3)
C148 C149 C144 118.3(3)
C148 C149 C150 121.9(2)
C137 C136 H13 118.6
C135 C136 C137 122.8(3)
C135 C136 H13 118.6
C98 C103 C104 120.7(2)
C98 C103 C102 117.9(3)
C102 C103 C104 121.4(3)
C156 C155 H15A 120.0
C156 C155 C133 120.0(3)
C133 C155 H15A 120.0
C110 C97 C98 119.9(2)
C96 C97 C98 121.4(3)
C96 C97 C110 118.7(2)
C97 C110 C109 120.4(2)
C97 C110 C111 117.9(2)
C111 C110 C109 121.6(3)
C143 C138 C137 119.7(3)
C139 C138 C143 119.1(2)
C139 C138 C137 121.2(2)
C109 C104 C103 119.9(2)
C105 C104 C103 122.4(2)
C105 C104 C109 117.6(3)
C153 C134 C135 122.2(2)
C156 C134 C153 116.3(2)
C156 C134 C135 121.6(2)
C157 C134 C153 70.7(7)
C157 C134 C135 119.1(7)
C157 C134 C156 79.7(7)
C157 C134 C160 122.7(10)
C160 C134 C153 80.1(8)
C160 C134 C135 118.2(8)
C160 C134 C156 70.7(7)
C104 C109 C110 119.6(3)
C108 C109 C110 121.7(2)
C108 C109 C104 118.6(3)
C134 C153 H15B 119.0
C154 C153 C134 121.9(3)
C154 C153 H15B 119.1
C152 C135 C134 120.8(2)
C136 C135 C152 118.0(2)
C136 C135 C134 121.2(2)
C137 C150 C149 120.6(2)
C151 C150 C137 117.9(2)
C151 C150 C149 121.5(3)
C141 C140 H14 120.2
C139 C140 H14 120.2
C139 C140 C141 119.5(3)
C109 C108 H10 119.0
C107 C108 C109 122.0(3)
C107 C108 H10 119.0
C140 C141 H14A 120.0
C142 C141 C140 120.0(2)
C142 C141 H14A 120.0
C103 C102 H10A 118.9
C101 C102 C103 122.2(3)
C101 C102 H10A 118.9
C101 C100 H10B 120.1
C99 C100 H10B 120.1
C99 C100 C101 119.7(3)
C149 C148 H14B 119.0
C147 C148 C149 122.0(3)
C147 C148 H14B 119.0
C153 C154 H15C 120.0
C153 C154 C133 120.1(3)
C133 C154 H15C 120.0
N3 C81 C86 108.8(2)
C82 C81 N3 129.5(2)
C82 C81 C86 121.7(2)
C104 C105 H10C 118.7
C106 C105 C104 122.6(3)
C106 C105 H10C 118.7
C95 C96 C97 122.9(3)
C95 C96 H96 118.5
C97 C96 H96 118.5
C112 C111 C110 122.1(3)
C112 C111 H11A 119.0
C110 C111 H11A 119.0
C102 C101 C100 119.6(3)
C102 C101 H10D 120.2
C100 C101 H10D 120.2
C144 C145 H14C 118.8
C146 C145 C144 122.4(3)
C146 C145 H14C 118.8
C108 C107 H10E 120.4
C108 C107 C106 119.1(3)
C106 C107 H10E 120.4
C155 C156 C134 122.0(3)
C155 C156 H15D 119.0
C134 C156 H15D 119.0
C131 C132 N4 129.8(2)
C131 C132 C127 121.2(2)
C127 C132 N4 108.9(2)
N4 C133 C159 122.3(6)
C155 C133 N4 120.0(2)
C155 C133 C158 77.9(7)
C155 C133 C159 72.2(7)
C154 C133 N4 120.4(2)
C154 C133 C155 119.7(3)
C154 C133 C158 70.5(7)
C154 C133 C159 76.3(7)
C158 C133 N4 123.0(8)
C158 C133 C159 114.7(10)
C152 C151 C150 121.9(3)
C152 C151 H15E 119.0
C150 C151 H15E 119.0
C116 C94 C95 120.6(2)
C116 C94 C120 71.5(6)
C116 C94 C117 80.5(7)
C113 C94 C95 120.8(3)
C113 C94 C116 118.5(3)
C113 C94 C120 73.6(6)
C113 C94 C117 67.0(6)
C120 C94 C95 125.1(7)
C117 C94 C95 123.8(7)
C117 C94 C120 110.7(9)
C148 C147 H14D 120.1
C148 C147 C146 119.8(3)
C146 C147 H14D 120.1
C138 C139 H13A 119.2
C140 C139 C138 121.6(3)
C140 C139 H13A 119.2
C114 C93 N3 121.6(2)
C114 C93 C115 118.1(3)
C115 C93 N3 120.3(2)
C119 C93 N3 116.1(8)
C119 C93 C114 77.3(7)
C119 C93 C115 76.9(6)
C119 C93 C118 126.9(10)
C118 C93 N3 116.8(8)
C118 C93 C114 71.6(7)
C118 C93 C115 81.2(6)
C98 C99 H99 119.1
C100 C99 C98 121.8(3)
C100 C99 H99 119.1
C93 C114 H11B 119.5
C113 C114 C93 121.0(3)
C113 C114 H11B 119.5
C94 C116 H11C 119.6
C115 C116 C94 120.8(3)
C115 C116 H11C 119.6
N4 C121 C126 108.8(2)
C122 C121 N4 129.4(2)
C122 C121 C126 121.8(3)
C92 C87 C86 107.2(2)
C88 C87 C86 133.0(2)
C88 C87 C92 119.8(2)
C131 C130 H13B 119.4
C131 C130 C129 121.2(3)
C129 C130 H13B 119.4
C94 C113 H11D 119.4
C114 C113 C94 121.3(3)
C114 C113 H11D 119.4
C93 C115 H11E 119.8
C116 C115 C93 120.3(3)
C116 C115 H11E 119.8
C132 C131 H13C 121.1
C130 C131 C132 117.7(3)
C130 C131 H13C 121.1
C81 C86 C87 107.0(2)
C85 C86 C81 119.1(3)
C85 C86 C87 133.9(3)
N3 C92 C87 108.9(2)
C91 C92 N3 129.8(2)
C91 C92 C87 121.3(3)
C121 C122 H12A 121.2
C123 C122 C121 117.6(3)
C123 C122 H12A 121.2
C121 C126 C127 106.8(2)
C125 C126 C121 119.1(3)
C125 C126 C127 134.0(3)
C143 C142 H14E 118.9
C141 C142 C143 122.1(3)
C141 C142 H14E 118.9
C105 C106 C107 119.9(3)
C105 C106 H10F 120.0
C107 C106 H10F 120.0
C145 C146 C147 119.5(3)
C145 C146 H14F 120.2
C147 C146 H14F 120.2
C81 C82 H82 121.1
C83 C82 C81 117.7(3)
C83 C82 H82 121.1
C82 C83 H83 119.3
C82 C83 C84 121.5(3)
C84 C83 H83 119.3
C132 C127 C126 107.6(2)
C132 C127 C128 120.0(3)
C128 C127 C126 132.4(3)
C86 C85 H85 120.4
C84 C85 C86 119.2(3)
C84 C85 H85 120.4
C89 C90 H90 119.2
C91 C90 H90 119.2
C91 C90 C89 121.6(3)
C87 C88 H88 120.4
C89 C88 C87 119.2(3)
C89 C88 H88 120.4
C83 C84 H84 119.6
C85 C84 C83 120.8(3)
C85 C84 H84 119.6
C122 C123 H12B 119.4
C122 C123 C124 121.3(3)
C124 C123 H12B 119.4
C127 C128 H12C 120.7
C129 C128 C127 118.7(3)
C129 C128 H12C 120.7
C90 C89 H89 119.8
C88 C89 C90 120.4(3)
C88 C89 H89 119.8
C130 C129 H12D 119.4
C128 C129 C130 121.1(3)
C128 C129 H12D 119.4
C92 C91 H91 121.1
C90 C91 C92 117.7(3)
C90 C91 H91 121.1
C126 C125 H12E 120.3
C124 C125 C126 119.4(3)
C124 C125 H12E 120.3
C123 C124 H12F 119.6
C125 C124 C123 120.8(3)
C125 C124 H12F 119.6
C69 C64 C63 119.8(2)
C65 C64 C69 118.2(2)
C65 C64 C63 122.0(3)
C56 C57 C58 121.5(2)
C70 C57 C56 118.6(2)
C70 C57 C58 119.9(2)
C41 N2 C53 125.7(2)
C41 N2 C52 107.6(2)
C52 N2 C53 126.7(2)
C57 C56 H56 118.5
C55 C56 C57 123.1(2)
C55 C56 H56 118.5
C64 C69 C70 119.7(2)
C68 C69 C64 118.3(2)
C68 C69 C70 122.0(2)
C58 C63 C64 120.0(2)
C62 C63 C64 121.5(2)
C62 C63 C58 118.4(2)
C60 C61 H61 120.1
C62 C61 H61 120.1
C62 C61 C60 119.8(3)
C63 C58 C57 119.9(2)
C59 C58 C57 121.8(2)
C59 C58 C63 118.3(2)
C73 C54 C55 122.0(2)
C73 C54 C80 83.2(6)
C75 C54 C55 121.1(2)
C75 C54 C73 116.9(3)
C75 C54 C80 69.4(6)
C80 C54 C55 118.0(7)
C77 C54 C55 121.3(8)
C77 C54 C73 68.0(7)
C77 C54 C75 79.0(7)
C77 C54 C80 120.6(10)
C69 C68 H68 119.0
C67 C68 C69 122.1(3)
C67 C68 H68 119.0
C55 C72 H72 119.5
C71 C72 H72 119.5
C71 C72 C55 121.0(2)
C61 C60 H60 120.2
C59 C60 C61 119.5(3)
C59 C60 H60 120.2
C56 C55 C54 121.5(2)
C56 C55 C72 117.5(2)
C72 C55 C54 121.0(2)
N2 C41 C46 109.3(2)
C42 C41 N2 129.6(2)
C42 C41 C46 121.1(2)
C64 C65 H65 118.9
C66 C65 C64 122.1(3)
C66 C65 H65 118.9
C57 C70 C69 120.6(2)
C57 C70 C71 118.0(2)
C71 C70 C69 121.4(2)
C68 C67 H67 120.2
C68 C67 C66 119.6(3)
C66 C67 H67 120.2
N2 C53 C79 118.8(7)
C74 C53 N2 120.6(2)
C74 C53 C76 118.6(3)
C74 C53 C79 78.9(6)
C76 C53 N2 120.8(2)
C76 C53 C79 73.0(6)
C78 C53 N2 123.5(8)
C78 C53 C74 68.1(7)
C78 C53 C76 78.6(7)
C78 C53 C79 117.5(10)
C53 C74 H74 119.5
C53 C74 C73 121.0(3)
C73 C74 H74 119.5
C72 C71 C70 121.8(2)
C72 C71 H71 119.1
C70 C71 H71 119.1
C63 C62 H62 119.1
C61 C62 C63 121.8(3)
C61 C62 H62 119.1
C42 C43 H43 119.1
C42 C43 C44 121.8(3)
C44 C43 H43 119.1
C54 C73 H73 119.5
C74 C73 C54 120.9(3)
C74 C73 H73 119.5
C41 C46 C47 106.8(2)
C45 C46 C41 119.7(2)
C45 C46 C47 133.6(2)
C52 C47 C46 107.3(2)
C48 C47 C46 133.0(3)
C48 C47 C52 119.7(3)
C53 C76 H76 119.9
C75 C76 C53 120.1(3)
C75 C76 H76 119.9
C58 C59 H59 118.9
C60 C59 C58 122.2(3)
C60 C59 H59 118.9
C41 C42 H42 121.1
C43 C42 C41 117.7(2)
C43 C42 H42 121.1
N2 C52 C47 109.0(2)
C51 C52 N2 129.4(3)
C51 C52 C47 121.6(2)
C46 C45 H45 120.4
C44 C45 C46 119.2(2)
C44 C45 H45 120.4
C54 C75 H75 118.8
C76 C75 C54 122.4(3)
C76 C75 H75 118.8
C43 C44 H44 119.8
C45 C44 C43 120.5(3)
C45 C44 H44 119.8
C65 C66 C67 119.7(3)
C65 C66 H66 120.1
C67 C66 H66 120.1
C47 C48 H48 120.5
C49 C48 C47 119.0(3)
C49 C48 H48 120.5
C51 C50 H50 119.0
C51 C50 C49 122.0(3)
C49 C50 H50 119.0
C52 C51 H51 121.5
C50 C51 C52 117.0(3)
C50 C51 H51 121.5
C48 C49 C50 120.7(3)
C48 C49 H49 119.7
C50 C49 H49 119.7
C53 C79 H79 119.2
C80 C79 C53 121.7(15)
C80 C79 H79 119.2
C54 C80 H80 121.8
C79 C80 C54 116.3(14)
C79 C80 H80 121.8
C53 C78 H78 119.0
C53 C78 C77 122.0(15)
C77 C78 H78 119.0
C54 C77 C78 121.3(15)
C54 C77 H77 119.3
C78 C77 H77 119.3
C13 C39 H39 120.0
C40 C39 C13 120.1(13)
C40 C39 H39 120.0
C14 C40 H40 121.3
C39 C40 C14 117.4(14)
C39 C40 H40 121.3
C14 C37 H37 117.2
C14 C37 C38 125.5(14)
C38 C37 H37 117.2
C13 C38 C37 120.9(15)
C13 C38 H38 119.6
C37 C38 H38 119.6
C133 C158 H15F 118.7
C157 C158 C133 122.7(15)
C157 C158 H15F 118.7
C134 C157 C158 119.8(13)
C134 C157 H15G 120.1
C158 C157 H15G 120.1
C134 C160 H16 120.5
C134 C160 C159 119.0(15)
C159 C160 H16 120.5
C133 C159 H15H 119.5
C160 C159 C133 120.9(13)
C160 C159 H15H 119.5
C93 C119 H11F 122.6
C93 C119 C120 114.8(14)
C120 C119 H11F 122.6
C94 C120 H12 117.1
C119 C120 C94 125.7(14)
C119 C120 H12 117.1
C93 C118 H11G 121.1
C93 C118 C117 117.9(15)
C117 C118 H11G 121.1
C94 C117 H11H 118.3
C118 C117 C94 123.3(15)
C118 C117 H11H 118.3

loop_
_geom_bond_atom_site_label_1
_geom_bond_atom_site_label_2
_geom_bond_distance
N1 C13 1.415(3)
N1 C1 1.408(3)
N1 C12 1.399(3)
C34 H34 0.9300
C34 C13 1.404(4)
C34 C33 1.377(4)
C17 C18 1.470(3)
C17 C30 1.406(3)
C17 C16 1.409(3)
C22 H22 0.9300
C22 C23 1.406(3)
C22 C21 1.374(3)
C23 C18 1.408(3)
C23 C24 1.467(3)
C18 C19 1.414(3)
C35 H35 0.9300
C35 C13 1.386(4)
C35 C36 1.390(4)
C24 C29 1.410(3)
C24 C25 1.409(4)
C30 C29 1.468(3)
C30 C31 1.411(3)
C21 H21 0.9300
C21 C20 1.387(4)
C29 C28 1.405(3)
C16 H16A 0.9300
C16 C15 1.384(3)
C32 H32 0.9300
C32 C31 1.367(4)
C32 C15 1.408(3)
C20 H20 0.9300
C20 C19 1.383(3)
C13 C39 1.451(17)
C13 C38 1.371(15)
C36 H36 0.9300
C36 C14 1.383(4)
C33 H33 0.9300
C33 C14 1.409(4)
C28 H28 0.9300
C28 C27 1.375(4)
C14 C15 1.485(3)
C14 C40 1.517(15)
C14 C37 1.270(17)
C19 H19 0.9300
C1 C2 1.398(3)
C1 C6 1.404(3)
C12 C7 1.400(4)
C12 C11 1.396(3)
C31 H31 0.9300
C25 H25 0.9300
C25 C26 1.372(4)
C3 H3 0.9300
C3 C2 1.378(4)
C3 C4 1.391(4)
C2 H2 0.9300
C7 C6 1.443(3)
C7 C8 1.399(3)
C11 H11I 0.9300
C11 C10 1.381(4)
C9 H9 0.9300
C9 C10 1.399(4)
C9 C8 1.375(4)
C6 C5 1.406(4)
C27 H27 0.9300
C27 C26 1.385(4)
C10 H10G 0.9300
C4 H4 0.9300
C4 C5 1.382(4)
C5 H5 0.9300
C26 H26 0.9300
C8 H8 0.9300
N4 C132 1.405(3)
N4 C133 1.420(3)
N4 C121 1.407(3)
C143 C144 1.467(4)
C143 C138 1.413(4)
C143 C142 1.417(3)
N3 C81 1.403(3)
N3 C93 1.429(3)
N3 C92 1.401(3)
C112 H11 0.9300
C112 C95 1.401(4)
C112 C111 1.369(3)
C144 C149 1.418(4)
C144 C145 1.407(4)
C137 C136 1.404(3)
C137 C138 1.473(3)
C137 C150 1.411(4)
C152 H15 0.9300
C152 C135 1.391(4)
C152 C151 1.374(3)
C95 C96 1.388(3)
C95 C94 1.480(3)
C98 C103 1.409(4)
C98 C97 1.473(3)
C98 C99 1.408(4)
C149 C150 1.467(3)
C149 C148 1.406(4)
C136 H13 0.9300
C136 C135 1.385(3)
C103 C104 1.457(4)
C103 C102 1.423(4)
C155 H15A 0.9300
C155 C156 1.381(4)
C155 C133 1.385(4)
C97 C110 1.410(4)
C97 C96 1.408(3)
C110 C109 1.461(3)
C110 C111 1.414(3)
C138 C139 1.408(4)
C104 C109 1.418(4)
C104 C105 1.406(4)
C134 C153 1.410(4)
C134 C135 1.489(3)
C134 C156 1.400(4)
C134 C157 1.347(17)
C134 C160 1.380(15)
C109 C108 1.403(4)
C153 H15B 0.9300
C153 C154 1.378(4)
C150 C151 1.410(3)
C140 H14 0.9300
C140 C141 1.393(4)
C140 C139 1.379(3)
C108 H10 0.9300
C108 C107 1.375(4)
C141 H14A 0.9300
C141 C142 1.369(4)
C102 H10A 0.9300
C102 C101 1.368(4)
C100 H10B 0.9300
C100 C101 1.390(4)
C100 C99 1.380(3)
C148 H14B 0.9300
C148 C147 1.377(4)
C154 H15C 0.9300
C154 C133 1.383(4)
C81 C86 1.408(4)
C81 C82 1.394(4)
C105 H10C 0.9300
C105 C106 1.361(4)
C96 H96 0.9300
C111 H11A 0.9300
C101 H10D 0.9300
C145 H14C 0.9300
C145 C146 1.374(4)
C107 H10E 0.9300
C107 C106 1.395(4)
C156 H15D 0.9300
C132 C131 1.394(4)
C132 C127 1.398(4)
C133 C158 1.405(15)
C133 C159 1.482(17)
C151 H15E 0.9300
C94 C116 1.397(4)
C94 C113 1.380(3)
C94 C120 1.478(16)
C94 C117 1.431(17)
C147 H14D 0.9300
C147 C146 1.384(4)
C139 H13A 0.9300
C93 C114 1.388(4)
C93 C115 1.413(3)
C93 C119 1.333(17)
C93 C118 1.349(17)
C99 H99 0.9300
C114 H11B 0.9300
C114 C113 1.378(4)
C116 H11C 0.9300
C116 C115 1.381(4)
C121 C122 1.394(4)
C121 C126 1.409(3)
C87 C86 1.443(4)
C87 C92 1.405(3)
C87 C88 1.391(4)
C130 H13B 0.9300
C130 C131 1.385(3)
C130 C129 1.397(4)
C113 H11D 0.9300
C115 H11E 0.9300
C131 H13C 0.9300
C86 C85 1.397(3)
C92 C91 1.392(4)
C122 H12A 0.9300
C122 C123 1.387(4)
C126 C127 1.444(4)
C126 C125 1.398(4)
C142 H14E 0.9300
C106 H10F 0.9300
C146 H14F 0.9300
C82 H82 0.9300
C82 C83 1.377(4)
C83 H83 0.9300
C83 C84 1.395(4)
C127 C128 1.403(3)
C85 H85 0.9300
C85 C84 1.378(4)
C90 H90 0.9300
C90 C89 1.394(4)
C90 C91 1.385(4)
C88 H88 0.9300
C88 C89 1.381(4)
C84 H84 0.9300
C123 H12B 0.9300
C123 C124 1.398(4)
C128 H12C 0.9300
C128 C129 1.369(4)
C89 H89 0.9300
C129 H12D 0.9300
C91 H91 0.9300
C125 H12E 0.9300
C125 C124 1.377(4)
C124 H12F 0.9300
C64 C69 1.417(4)
C64 C63 1.469(3)
C64 C65 1.410(4)
C57 C56 1.410(3)
C57 C58 1.465(4)
C57 C70 1.408(3)
N2 C41 1.401(3)
N2 C53 1.416(3)
N2 C52 1.404(3)
C56 H56 0.9300
C56 C55 1.382(3)
C69 C68 1.410(3)
C69 C70 1.461(3)
C63 C58 1.415(4)
C63 C62 1.412(4)
C61 H61 0.9300
C61 C60 1.394(4)
C61 C62 1.374(4)
C58 C59 1.408(3)
C54 C55 1.486(3)
C54 C73 1.403(3)
C54 C75 1.393(4)
C54 C80 1.485(16)
C54 C77 1.322(17)
C68 H68 0.9300
C68 C67 1.373(4)
C72 H72 0.9300
C72 C55 1.404(3)
C72 C71 1.370(4)
C60 H60 0.9300
C60 C59 1.374(4)
C41 C46 1.407(3)
C41 C42 1.397(3)
C65 H65 0.9300
C65 C66 1.371(4)
C70 C71 1.415(3)
C67 H67 0.9300
C67 C66 1.394(4)
C53 C74 1.385(4)
C53 C76 1.392(3)
C53 C79 1.474(17)
C53 C78 1.334(18)
C74 H74 0.9300
C74 C73 1.387(4)
C71 H71 0.9300
C62 H62 0.9300
C43 H43 0.9300
C43 C42 1.384(4)
C43 C44 1.389(4)
C73 H73 0.9300
C46 C47 1.439(3)
C46 C45 1.397(4)
C47 C52 1.404(4)
C47 C48 1.395(3)
C76 H76 0.9300
C76 C75 1.376(4)
C59 H59 0.9300
C42 H42 0.9300
C52 C51 1.395(3)
C45 H45 0.9300
C45 C44 1.381(3)
C75 H75 0.9300
C44 H44 0.9300
C66 H66 0.9300
C48 H48 0.9300
C48 C49 1.372(4)
C50 H50 0.9300
C50 C51 1.383(4)
C50 C49 1.393(4)
C51 H51 0.9300
C49 H49 0.9300
C79 H79 0.9300
C79 C80 1.38(2)
C80 H80 0.9300
C78 H78 0.9300
C78 C77 1.43(2)
C77 H77 0.9300
C39 H39 0.9300
C39 C40 1.39(2)
C40 H40 0.9300
C37 H37 0.9300
C37 C38 1.37(2)
C38 H38 0.9300
C158 H15F 0.9300
C158 C157 1.39(2)
C157 H15G 0.9300
C160 H16 0.9300
C160 C159 1.38(2)
C159 H15H 0.9300
C119 H11F 0.9300
C119 C120 1.39(2)
C120 H12 0.9300
C118 H11G 0.9300
C118 C117 1.39(2)
C117 H11H 0.9300

loop_
_geom_torsion_atom_site_label_1
_geom_torsion_atom_site_label_2
_geom_torsion_atom_site_label_3
_geom_torsion_atom_site_label_4
_geom_torsion
N1 C13 C39 C40 -178.7(12)
N1 C13 C38 C37 179.1(12)
N1 C1 C2 C3 178.4(3)
N1 C1 C6 C7 1.2(3)
N1 C1 C6 C5 -179.1(2)
N1 C12 C7 C6 -0.9(3)
N1 C12 C7 C8 -179.5(2)
N1 C12 C11 C10 177.5(2)
C34 C13 C39 C40 -58.2(15)
C34 C13 C38 C37 64.3(15)
C34 C33 C14 C36 5.1(4)
C34 C33 C14 C15 -176.8(2)
C34 C33 C14 C40 -58.2(7)
C34 C33 C14 C37 65.5(8)
C17 C18 C19 C20 -179.3(2)
C17 C30 C29 C24 0.8(4)
C17 C30 C29 C28 178.4(2)
C17 C30 C31 C32 -0.9(4)
C17 C16 C15 C32 -0.4(4)
C17 C16 C15 C14 -179.9(2)
C22 C23 C18 C17 179.2(2)
C22 C23 C18 C19 0.9(4)
C22 C23 C24 C29 -175.2(2)
C22 C23 C24 C25 4.7(4)
C22 C21 C20 C19 -0.3(4)
C23 C22 C21 C20 0.2(4)
C23 C18 C19 C20 -1.0(4)
C23 C24 C29 C30 -4.0(4)
C23 C24 C29 C28 178.3(2)
C23 C24 C25 C26 -179.0(2)
C18 C17 C30 C29 3.1(4)
C18 C17 C30 C31 -178.6(2)
C18 C17 C16 C15 179.2(2)
C18 C23 C24 C29 3.3(4)
C18 C23 C24 C25 -176.7(2)
C35 C13 C39 C40 65.7(14)
C35 C13 C38 C37 -64.0(15)
C35 C36 C14 C33 -2.4(4)
C35 C36 C14 C15 179.5(2)
C35 C36 C14 C40 67.5(7)
C35 C36 C14 C37 -59.7(8)
C24 C23 C18 C17 0.6(4)
C24 C23 C18 C19 -177.7(2)
C24 C29 C28 C27 1.1(4)
C24 C25 C26 C27 0.3(4)
C30 C17 C18 C23 -3.8(4)
C30 C17 C18 C19 174.4(2)
C30 C17 C16 C15 -1.8(4)
C30 C29 C28 C27 -176.5(2)
C21 C22 C23 C18 -0.5(4)
C21 C22 C23 C24 178.1(2)
C21 C20 C19 C18 0.7(4)
C29 C24 C25 C26 1.0(4)
C29 C30 C31 C32 177.4(2)
C29 C28 C27 C26 0.2(4)
C16 C17 C18 C23 175.3(2)
C16 C17 C18 C19 -6.5(4)
C16 C17 C30 C29 -176.0(2)
C16 C17 C30 C31 2.4(4)
C13 N1 C1 C2 1.3(4)
C13 N1 C1 C6 179.2(2)
C13 N1 C12 C7 -179.3(2)
C13 N1 C12 C11 3.7(4)
C13 C34 C33 C14 -4.2(4)
C13 C35 C36 C14 -1.2(4)
C13 C39 C40 C14 -2(2)
C36 C35 C13 N1 -178.6(2)
C36 C35 C13 C34 2.2(4)
C36 C35 C13 C39 -67.4(8)
C36 C35 C13 C38 60.3(8)
C36 C14 C15 C16 -43.3(4)
C36 C14 C15 C32 137.2(3)
C36 C14 C40 C39 -63.4(14)
C36 C14 C37 C38 61.0(17)
C33 C34 C13 N1 -178.7(2)
C33 C34 C13 C35 0.5(4)
C33 C34 C13 C39 63.6(7)
C33 C34 C13 C38 -58.9(8)
C33 C14 C15 C16 138.6(3)
C33 C14 C15 C32 -40.8(4)
C33 C14 C40 C39 59.5(14)
C33 C14 C37 C38 -66.3(17)
C28 C27 C26 C25 -0.9(4)
C14 C37 C38 C13 2(3)
C1 N1 C13 C34 42.7(4)
C1 N1 C13 C35 -136.4(3)
C1 N1 C13 C39 140.6(8)
C1 N1 C13 C38 -45.0(10)
C1 N1 C12 C7 1.6(3)
C1 N1 C12 C11 -175.4(3)
C1 C6 C5 C4 -0.1(4)
C12 N1 C13 C34 -136.2(3)
C12 N1 C13 C35 44.6(4)
C12 N1 C13 C39 -38.4(8)
C12 N1 C13 C38 136.1(9)
C12 N1 C1 C2 -179.6(3)
C12 N1 C1 C6 -1.7(3)
C12 C7 C6 C1 -0.2(3)
C12 C7 C6 C5 -179.9(3)
C12 C7 C8 C9 2.1(4)
C12 C11 C10 C9 0.7(4)
C31 C30 C29 C24 -177.5(2)
C31 C30 C29 C28 0.1(4)
C31 C32 C15 C16 1.9(4)
C31 C32 C15 C14 -178.6(2)
C25 C24 C29 C30 176.0(2)
C25 C24 C29 C28 -1.6(4)
C15 C32 C31 C30 -1.3(4)
C15 C14 C40 C39 -178.9(12)
C15 C14 C37 C38 179.0(13)
C3 C4 C5 C6 1.3(4)
C2 C1 C6 C7 179.3(2)
C2 C1 C6 C5 -0.9(4)
C2 C3 C4 C5 -1.6(4)
C7 C12 C11 C10 0.8(4)
C7 C6 C5 C4 179.6(3)
C11 C12 C7 C6 176.4(2)
C11 C12 C7 C8 -2.2(4)
C6 C1 C2 C3 0.7(4)
C6 C7 C8 C9 -176.1(3)
C10 C9 C8 C7 -0.7(4)
C4 C3 C2 C1 0.6(4)
C8 C7 C6 C1 178.2(3)
C8 C7 C6 C5 -1.5(5)
C8 C9 C10 C11 -0.8(5)
N4 C132 C131 C130 179.5(2)
N4 C132 C127 C126 0.4(3)
N4 C132 C127 C128 179.6(2)
N4 C133 C158 C157 -178.9(12)
N4 C133 C159 C160 177.8(12)
N4 C121 C122 C123 176.5(3)
N4 C121 C126 C127 -0.8(3)
N4 C121 C126 C125 -178.4(2)
C143 C144 C149 C150 -1.2(4)
C143 C144 C149 C148 -179.3(2)
C143 C144 C145 C146 178.6(2)
C143 C138 C139 C140 -0.8(4)
N3 C81 C86 C87 0.6(3)
N3 C81 C86 C85 -179.2(2)
N3 C81 C82 C83 179.6(2)
N3 C93 C114 C113 177.8(3)
N3 C93 C115 C116 -179.3(3)
N3 C93 C119 C120 -179.0(9)
N3 C93 C118 C117 -178.6(10)
N3 C92 C91 C90 -178.1(3)
C112 C95 C96 C97 -1.2(4)
C112 C95 C94 C116 -143.5(3)
C112 C95 C94 C113 37.6(4)
C112 C95 C94 C120 128.5(7)
C112 C95 C94 C117 -43.9(8)
C144 C143 C138 C137 0.5(3)
C144 C143 C138 C139 -179.1(2)
C144 C143 C142 C141 179.8(2)
C144 C149 C150 C137 -0.8(4)
C144 C149 C150 C151 -179.2(2)
C144 C149 C148 C147 0.9(4)
C144 C145 C146 C147 0.6(4)
C137 C136 C135 C152 -0.2(4)
C137 C136 C135 C134 179.3(2)
C137 C138 C139 C140 179.6(2)
C137 C150 C151 C152 -1.7(4)
C95 C112 C111 C110 0.3(4)
C95 C94 C116 C115 180.0(3)
C95 C94 C113 C114 178.6(3)
C95 C94 C120 C119 -179.1(11)
C95 C94 C117 C118 -178.3(10)
C98 C103 C104 C109 1.0(4)
C98 C103 C104 C105 -177.8(2)
C98 C103 C102 C101 0.4(4)
C98 C97 C110 C109 0.1(4)
C98 C97 C110 C111 178.1(2)
C98 C97 C96 C95 -177.2(2)
C149 C144 C145 C146 0.0(4)
C149 C150 C151 C152 176.7(2)
C149 C148 C147 C146 -0.4(4)
C136 C137 C138 C143 175.7(2)
C136 C137 C138 C139 -4.7(4)
C136 C137 C150 C149 -175.6(2)
C136 C137 C150 C151 2.8(3)
C103 C98 C97 C110 -1.0(4)
C103 C98 C97 C96 177.1(2)
C103 C98 C99 C100 -0.1(4)
C103 C104 C109 C110 -2.0(4)
C103 C104 C109 C108 179.3(2)
C103 C104 C105 C106 -179.8(3)
C103 C102 C101 C100 0.0(4)
C155 C133 C158 C157 -60.9(15)
C155 C133 C159 C160 63.1(15)
C97 C98 C103 C104 0.5(3)
C97 C98 C103 C102 179.4(2)
C97 C98 C99 C100 -179.9(2)
C97 C110 C109 C104 1.4(4)
C97 C110 C109 C108 -179.9(2)
C97 C110 C111 C112 -0.5(4)
C110 C97 C96 C95 1.0(4)
C110 C109 C108 C107 -177.5(2)
C138 C143 C144 C149 1.3(4)
C138 C143 C144 C145 -177.2(2)
C138 C143 C142 C141 -0.2(4)
C138 C137 C136 C135 179.8(2)
C138 C137 C150 C149 2.7(4)
C138 C137 C150 C151 -178.9(2)
C104 C103 C102 C101 179.3(2)
C104 C109 C108 C107 1.2(4)
C104 C105 C106 C107 -0.1(4)
C134 C153 C154 C133 -2.8(4)
C134 C160 C159 C133 4(2)
C109 C110 C111 C112 177.4(2)
C109 C104 C105 C106 1.3(4)
C109 C108 C107 C106 0.1(4)
C153 C134 C135 C152 136.9(3)
C153 C134 C135 C136 -42.5(3)
C153 C134 C156 C155 2.6(4)
C153 C134 C157 C158 -62.9(14)
C153 C134 C160 C159 57.1(15)
C153 C154 C133 N4 -178.6(2)
C153 C154 C133 C155 1.8(4)
C153 C154 C133 C158 -61.1(8)
C153 C154 C133 C159 61.7(7)
C135 C152 C151 C150 -0.4(4)
C135 C134 C153 C154 -179.2(2)
C135 C134 C156 C155 -177.6(2)
C135 C134 C157 C158 -179.6(12)
C135 C134 C160 C159 178.4(12)
C150 C137 C136 C135 -1.9(4)
C150 C137 C138 C143 -2.5(3)
C150 C137 C138 C139 177.1(2)
C150 C149 C148 C147 -177.1(2)
C140 C141 C142 C143 -0.7(4)
C108 C107 C106 C105 -0.6(4)
C141 C140 C139 C138 0.0(4)
C102 C103 C104 C109 -177.9(2)
C102 C103 C104 C105 3.3(4)
C148 C149 C150 C137 177.3(2)
C148 C149 C150 C151 -1.1(4)
C148 C147 C146 C145 -0.4(4)
C154 C133 C158 C157 66.9(15)
C154 C133 C159 C160 -64.7(15)
C81 N3 C93 C114 -45.1(4)
C81 N3 C93 C115 134.5(3)
C81 N3 C93 C119 -135.9(8)
C81 N3 C93 C118 39.0(8)
C81 N3 C92 C87 1.5(3)
C81 N3 C92 C91 179.6(3)
C81 C86 C85 C84 -0.6(4)
C81 C82 C83 C84 0.1(4)
C105 C104 C109 C110 176.9(2)
C105 C104 C109 C108 -1.8(4)
C96 C95 C94 C116 37.4(4)
C96 C95 C94 C113 -141.6(3)
C96 C95 C94 C120 -50.6(8)
C96 C95 C94 C117 136.9(8)
C96 C97 C110 C109 -178.1(2)
C96 C97 C110 C111 -0.1(4)
C111 C112 C95 C96 0.6(4)
C111 C112 C95 C94 -178.6(2)
C111 C110 C109 C104 -176.5(2)
C111 C110 C109 C108 2.2(4)
C101 C100 C99 C98 0.5(4)
C145 C144 C149 C150 177.4(2)
C145 C144 C149 C148 -0.7(4)
C156 C155 C133 N4 -178.3(2)
C156 C155 C133 C154 1.4(4)
C156 C155 C133 C158 60.4(8)
C156 C155 C133 C159 -60.7(7)
C156 C134 C153 C154 0.6(4)
C156 C134 C135 C152 -43.0(4)
C156 C134 C135 C136 137.6(3)
C156 C134 C157 C158 59.9(14)
C156 C134 C160 C159 -65.3(15)
C132 N4 C133 C155 42.8(4)
C132 N4 C133 C154 -136.9(3)
C132 N4 C133 C158 137.7(8)
C132 N4 C133 C159 -44.2(9)
C132 N4 C121 C122 -175.2(3)
C132 N4 C121 C126 1.0(3)
C132 C127 C128 C129 0.9(4)
C133 N4 C132 C131 0.8(4)
C133 N4 C132 C127 179.7(2)
C133 N4 C121 C122 4.2(4)
C133 N4 C121 C126 -179.5(2)
C133 C155 C156 C134 -3.6(4)
C133 C158 C157 C134 -1(2)
C151 C152 C135 C136 1.4(4)
C151 C152 C135 C134 -178.1(2)
C94 C95 C96 C97 177.9(2)
C94 C116 C115 C93 1.1(5)
C139 C140 C141 C142 0.8(4)
C93 N3 C81 C86 -179.9(2)
C93 N3 C81 C82 -0.2(4)
C93 N3 C92 C87 -179.9(2)
C93 N3 C92 C91 -1.9(4)
C93 C114 C113 C94 1.8(5)
C93 C119 C120 C94 -1(2)
C93 C118 C117 C94 -4(2)
C99 C98 C103 C104 -179.2(2)
C99 C98 C103 C102 -0.3(3)
C99 C98 C97 C110 178.7(2)
C99 C98 C97 C96 -3.2(4)
C99 C100 C101 C102 -0.5(4)
C114 C93 C115 C116 0.3(4)
C114 C93 C119 C120 61.8(12)
C114 C93 C118 C117 -61.8(12)
C116 C94 C113 C114 -0.4(4)
C116 C94 C120 C119 66.0(14)
C116 C94 C117 C118 -57.6(13)
C121 N4 C132 C131 -179.8(3)
C121 N4 C132 C127 -0.9(3)
C121 N4 C133 C155 -136.6(3)
C121 N4 C133 C154 43.8(4)
C121 N4 C133 C158 -41.6(9)
C121 N4 C133 C159 136.5(8)
C121 C122 C123 C124 0.9(4)
C121 C126 C127 C132 0.3(3)
C121 C126 C127 C128 -178.8(3)
C121 C126 C125 C124 1.5(4)
C87 C86 C85 C84 179.6(3)
C87 C92 C91 C90 -0.3(4)
C87 C88 C89 C90 -0.8(5)
C113 C94 C116 C115 -1.1(4)
C113 C94 C120 C119 -62.6(13)
C113 C94 C117 C118 69.0(13)
C115 C93 C114 C113 -1.8(4)
C115 C93 C119 C120 -61.5(11)
C115 C93 C118 C117 61.8(12)
C131 C132 C127 C126 179.4(2)
C131 C132 C127 C128 -1.4(4)
C131 C130 C129 C128 -0.9(4)
C86 C81 C82 C83 -0.8(4)
C86 C87 C92 N3 -1.1(3)
C86 C87 C92 C91 -179.4(2)
C86 C87 C88 C89 179.7(3)
C86 C85 C84 C83 0.0(4)
C92 N3 C81 C86 -1.3(3)
C92 N3 C81 C82 178.4(3)
C92 N3 C93 C114 136.6(3)
C92 N3 C93 C115 -43.8(4)
C92 N3 C93 C119 45.8(8)
C92 N3 C93 C118 -139.3(7)
C92 C87 C86 C81 0.3(3)
C92 C87 C86 C85 -179.9(3)
C92 C87 C88 C89 0.6(4)
C122 C121 C126 C127 175.8(2)
C122 C121 C126 C125 -1.9(4)
C122 C123 C124 C125 -1.2(5)
C126 C121 C122 C123 0.7(4)
C126 C127 C128 C129 179.9(3)
C126 C125 C124 C123 0.0(4)
C142 C143 C144 C149 -178.6(2)
C142 C143 C144 C145 2.8(4)
C142 C143 C138 C137 -179.5(2)
C142 C143 C138 C139 0.9(4)
C82 C81 C86 C87 -179.1(2)
C82 C81 C86 C85 1.1(4)
C82 C83 C84 C85 0.3(4)
C127 C132 C131 C130 0.7(4)
C127 C126 C125 C124 -175.4(3)
C127 C128 C129 C130 0.2(4)
C88 C87 C86 C81 -178.9(3)
C88 C87 C86 C85 0.9(5)
C88 C87 C92 N3 178.2(2)
C88 C87 C92 C91 0.0(4)
C89 C90 C91 C92 0.1(5)
C129 C130 C131 C132 0.5(4)
C91 C90 C89 C88 0.5(5)
C125 C126 C127 C132 177.4(3)
C125 C126 C127 C128 -1.7(5)
C64 C69 C68 C67 1.4(4)
C64 C69 C70 C57 1.1(4)
C64 C69 C70 C71 -178.3(2)
C64 C63 C58 C57 0.2(4)
C64 C63 C58 C59 179.4(2)
C64 C63 C62 C61 -179.6(2)
C64 C65 C66 C67 0.6(4)
C57 C56 C55 C54 176.7(2)
C57 C56 C55 C72 -1.7(4)
C57 C58 C59 C60 179.3(2)
C57 C70 C71 C72 -2.0(4)
N2 C41 C46 C47 0.2(3)
N2 C41 C46 C45 -179.6(2)
N2 C41 C42 C43 -179.9(3)
N2 C53 C74 C73 -178.4(3)
N2 C53 C76 C75 177.5(3)
N2 C53 C79 C80 -175.1(11)
N2 C53 C78 C77 -179.7(11)
N2 C52 C51 C50 -178.4(3)
C56 C57 C58 C63 177.7(2)
C56 C57 C58 C59 -1.5(4)
C56 C57 C70 C69 -178.5(2)
C56 C57 C70 C71 1.0(4)
C69 C64 C63 C58 -0.5(4)
C69 C64 C63 C62 178.6(2)
C69 C64 C65 C66 -0.1(4)
C69 C68 C67 C66 -0.8(4)
C69 C70 C71 C72 177.4(2)
C63 C64 C69 C68 -179.0(2)
C63 C64 C69 C70 -0.1(4)
C63 C64 C65 C66 178.0(2)
C63 C58 C59 C60 0.1(4)
C61 C60 C59 C58 -0.2(4)
C58 C57 C56 C55 -176.1(2)
C58 C57 C70 C69 -1.4(4)
C58 C57 C70 C71 178.0(2)
C58 C63 C62 C61 -0.5(4)
C68 C69 C70 C57 179.9(2)
C68 C69 C70 C71 0.5(4)
C68 C67 C66 C65 -0.2(4)
C60 C61 C62 C63 0.4(4)
C55 C54 C73 C74 179.9(3)
C55 C54 C75 C76 179.2(3)
C55 C54 C80 C79 -176.2(10)
C55 C54 C77 C78 -179.1(11)
C55 C72 C71 C70 1.2(4)
C41 N2 C53 C74 134.8(3)
C41 N2 C53 C76 -45.7(4)
C41 N2 C53 C79 40.8(7)
C41 N2 C53 C78 -142.5(8)
C41 N2 C52 C47 1.4(3)
C41 N2 C52 C51 178.8(3)
C41 C46 C47 C52 0.6(3)
C41 C46 C47 C48 -178.9(3)
C41 C46 C45 C44 -0.7(4)
C65 C64 C69 C68 -0.9(4)
C65 C64 C69 C70 177.9(2)
C65 C64 C63 C58 -178.5(2)
C65 C64 C63 C62 0.6(4)
C70 C57 C56 C55 0.9(4)
C70 C57 C58 C63 0.8(4)
C70 C57 C58 C59 -178.4(2)
C70 C69 C68 C67 -177.5(2)
C53 N2 C41 C46 -179.4(2)
C53 N2 C41 C42 -0.6(4)
C53 N2 C52 C47 179.8(2)
C53 N2 C52 C51 -2.8(5)
C53 C74 C73 C54 0.3(5)
C53 C76 C75 C54 1.5(5)
C53 C79 C80 C54 -9.3(19)
C53 C78 C77 C54 0(2)
C74 C53 C76 C75 -3.0(4)
C74 C53 C79 C80 65.9(13)
C74 C53 C78 C77 -66.6(14)
C71 C72 C55 C56 0.7(4)
C71 C72 C55 C54 -177.8(2)
C62 C63 C58 C57 -179.0(2)
C62 C63 C58 C59 0.3(4)
C62 C61 C60 C59 0.0(4)
C73 C54 C55 C56 36.4(4)
C73 C54 C55 C72 -145.2(3)
C73 C54 C75 C76 0.9(4)
C73 C54 C80 C79 -53.4(12)
C73 C54 C77 C78 65.9(13)
C46 C41 C42 C43 -1.2(4)
C46 C47 C52 N2 -1.2(3)
C46 C47 C52 C51 -178.9(3)
C46 C47 C48 C49 179.8(3)
C46 C45 C44 C43 -0.1(4)
C47 C46 C45 C44 179.5(3)
C47 C52 C51 C50 -1.3(4)
C47 C48 C49 C50 -0.8(5)
C76 C53 C74 C73 2.1(4)
C76 C53 C79 C80 -58.9(13)
C76 C53 C78 C77 60.8(14)
C42 C41 C46 C47 -178.7(2)
C42 C41 C46 C45 1.4(4)
C42 C43 C44 C45 0.3(4)
C52 N2 C41 C46 -1.0(3)
C52 N2 C41 C42 177.9(3)
C52 N2 C53 C74 -43.4(4)
C52 N2 C53 C76 136.1(3)
C52 N2 C53 C79 -137.4(7)
C52 N2 C53 C78 39.3(9)
C52 C47 C48 C49 0.4(4)
C45 C46 C47 C52 -179.6(3)
C45 C46 C47 C48 0.9(5)
C75 C54 C55 C56 -141.8(3)
C75 C54 C55 C72 36.6(4)
C75 C54 C73 C74 -1.8(4)
C75 C54 C80 C79 68.7(12)
C75 C54 C77 C78 -59.3(14)
C44 C43 C42 C41 0.3(4)
C48 C47 C52 N2 178.4(2)
C48 C47 C52 C51 0.7(4)
C51 C50 C49 C48 0.2(5)
C49 C50 C51 C52 0.8(5)
C79 C53 C74 C73 -61.3(7)
C79 C53 C76 C75 63.6(7)
C79 C53 C78 C77 -3.0(18)
C80 C54 C55 C56 136.5(7)
C80 C54 C55 C72 -45.1(7)
C80 C54 C73 C74 61.0(7)
C80 C54 C75 C76 -69.7(7)
C80 C54 C77 C78 -1.4(18)
C78 C53 C74 C73 64.6(8)
C78 C53 C76 C75 -60.1(8)
C78 C53 C79 C80 8.0(18)
C77 C54 C55 C56 -45.7(8)
C77 C54 C55 C72 132.7(8)
C77 C54 C73 C74 -65.9(9)
C77 C54 C75 C76 59.1(8)
C77 C54 C80 C79 6.0(17)
C39 C13 C38 C37 -6(2)
C40 C14 C15 C16 39.9(8)
C40 C14 C15 C32 -139.6(8)
C40 C14 C37 C38 3(2)
C37 C14 C15 C16 -136.3(10)
C37 C14 C15 C32 44.2(10)
C37 C14 C40 C39 -2(2)
C38 C13 C39 C40 6(2)
C158 C133 C159 C160 -4(2)
C157 C134 C153 C154 68.0(8)
C157 C134 C135 C152 -138.7(8)
C157 C134 C135 C136 41.9(9)
C157 C134 C156 C155 -59.7(7)
C157 C134 C160 C159 -2(2)
C160 C134 C153 C154 -62.0(8)
C160 C134 C135 C152 40.7(9)
C160 C134 C135 C136 -138.7(9)
C160 C134 C156 C155 70.5(8)
C160 C134 C157 C158 1(2)
C159 C133 C158 C157 3(2)
C119 C93 C114 C113 -69.2(7)
C119 C93 C115 C116 68.0(8)
C119 C93 C118 C117 -4.4(18)
C120 C94 C116 C115 -59.6(7)
C120 C94 C113 C114 57.1(7)
C120 C94 C117 C118 8.3(17)
C118 C93 C114 C113 67.1(8)
C118 C93 C115 C116 -63.3(8)
C118 C93 C119 C120 6.7(18)
C117 C94 C116 C115 56.1(7)
C117 C94 C113 C114 -64.6(8)
C117 C94 C120 C119 -5.8(17)
